data_7062478
loop_
_publ_author_name
'Li, Tianwei'
'Gan, Luqing'
'Li, Lin'
'Zhen, Shijie'

_publ_section_title
;
 Tuning multichannel conductance via through-space conjugated naphthalene
;
_journal_issue 21
_journal_name_full 'New Journal of Chemistry'
_journal_page_first 9998
_journal_page_last 10002
_journal_paper_doi 10.1039/D3NJ01074K
_journal_volume 47
_journal_year 2023
_chemical_formula_moiety 'C28 H20 S2'
_chemical_formula_sum 'C28 H20 S2'
_chemical_formula_weight 420.56
_space_group_crystal_system triclinic
_space_group_IT_number 1
_space_group_name_Hall 'P 1'
_space_group_name_H-M_alt 'P 1'
_atom_sites_solution_hydrogens geom
_atom_sites_solution_primary dual
_audit_creation_date 2022-11-09
_audit_creation_method
;
Olex2 1.5
(compiled 2022.04.07 svn.rca3783a0 for OlexSys, GUI svn.r6498)
;
_audit_update_record
;
2023-01-10 deposited with the CCDC.	2023-05-11 downloaded from the CCDC.
;
_cell_angle_alpha 82.264(2)
_cell_angle_beta 78.910(3)
_cell_angle_gamma 89.961(3)
_cell_formula_units_Z 12
_cell_length_a 14.2355(7)
_cell_length_b 20.1323(6)
_cell_length_c 23.7245(6)
_cell_measurement_temperature 293(2)
_cell_volume 6609.4(4)
_computing_molecular_graphics 'Olex2 1.5 (Dolomanov et al., 2009)'
_computing_publication_material 'Olex2 1.5 (Dolomanov et al., 2009)'
_computing_structure_refinement 'SHELXL 2018/3 (Sheldrick, 2015)'
_computing_structure_solution 'SHELXT 2018/2 (Sheldrick, 2018)'
_diffrn_ambient_temperature 293(2)
_diffrn_measured_fraction_theta_full 0.981
_diffrn_measured_fraction_theta_max 0.951
_diffrn_measurement_device_type 'Bruker APEX-II CCD'
_diffrn_measurement_method '\f and \w scans'
_diffrn_radiation_monochromator graphite
_diffrn_radiation_type CuK\a
_diffrn_radiation_wavelength 1.54178
_diffrn_reflns_av_R_equivalents 0.0478
_diffrn_reflns_av_unetI/netI 0.0734
_diffrn_reflns_Laue_measured_fraction_full 0.981
_diffrn_reflns_Laue_measured_fraction_max 0.951
_diffrn_reflns_limit_h_max 17
_diffrn_reflns_limit_h_min -13
_diffrn_reflns_limit_k_max 21
_diffrn_reflns_limit_k_min -25
_diffrn_reflns_limit_l_max 28
_diffrn_reflns_limit_l_min -29
_diffrn_reflns_number 70109
_diffrn_reflns_point_group_measured_fraction_full 0.584
_diffrn_reflns_point_group_measured_fraction_max 0.560
_diffrn_reflns_theta_full 67.679
_diffrn_reflns_theta_max 74.235
_diffrn_reflns_theta_min 3.122
_diffrn_standards_number 0
_exptl_absorpt_coefficient_mu 2.264
_exptl_absorpt_correction_type none
_exptl_crystal_density_diffrn 1.268
_exptl_crystal_F_000 2640
_refine_diff_density_max 3.602
_refine_diff_density_min -1.355
_refine_diff_density_rms 0.312
_refine_ls_abs_structure_details
;
 Flack x determined using 1297 quotients [(I+)-(I-)]/[(I+)+(I-)]
 (Parsons, Flack and Wagner, Acta Cryst. B69 (2013) 249-259).
;
_refine_ls_abs_structure_Flack 0.14(2)
_refine_ls_extinction_method none
_refine_ls_goodness_of_fit_ref 1.747
_refine_ls_hydrogen_treatment constr
_refine_ls_matrix_type fullcycle
_refine_ls_number_parameters 3253
_refine_ls_number_reflns 30155
_refine_ls_number_restraints 3
_refine_ls_restrained_S_all 1.747
_refine_ls_R_factor_all 0.2595
_refine_ls_R_factor_gt 0.1945
_refine_ls_shift/su_max 0.001
_refine_ls_shift/su_mean 0.001
_refine_ls_structure_factor_coef Fsqd
_refine_ls_weighting_details 'w=1/[\s^2^(Fo^2^)+(0.2000P)^2^] where P=(Fo^2^+2Fc^2^)/3'
_refine_ls_weighting_scheme calc
_refine_ls_wR_factor_gt 0.5174
_refine_ls_wR_factor_ref 0.5525
_reflns_Friedel_coverage 0.177
_reflns_Friedel_fraction_full 0.187
_reflns_Friedel_fraction_max 0.168
_reflns_number_gt 10512
_reflns_number_total 30155
_reflns_threshold_expression 'I > 2\s(I)'
_cod_data_source_file d3nj01074k2.cif
_cod_data_source_block 1-1
_cod_depositor_comments
;
          Adding full bibliography for 7062478.cif.

2024-12-16
Z value and formula fixed to values more according to usual
chemical conventions.                 miguel
;
_cod_original_formula_sum 'C336 H240 S24'
_cod_original_formula_weight 5046.71
_cod_original_formula_moiety '12(C28 H20 S2)'
_cod_original_formula_units_Z 1
_cod_database_code 7062478
_shelx_shelxl_version_number 2018/3
_shelx_space_group_comment
;
The symmetry employed for this shelxl refinement is uniquely defined
by the following loop, which should always be used as a source of
symmetry information in preference to the above space-group names.
They are only intended as comments.
;
_olex2_refinement_description
;
1. Fixed Uiso
 At 1.2 times of:
  All C(H) groups
 At 1.5 times of:
  All C(H,H,H) groups
2.a Aromatic/amide H refined with riding coordinates:
 C00W(H00W), C016(H016), C01F(H01F), C01G(H01G), C01I(H01I), C01J(H01J),
 C01K(H01K), C01R(H01R), C01T(H01T), C01U(H01U), C01V(H01V), C01W(H01W),
 C01Z(H01Z), C020(H020), C021(H021), C022(H022), C026(H026), C027(H027),
 C02B(H02B), C02F(H02F), C02H(H02H), C02I(H02I), C02J(H02J), C02M(H02M),
 C02Q(H02Q), C02U(H02U), C02V(H02V), C02Z(H02Z), C030(H030), C031(H031),
 C032(H032), C036(H036), C039(H039), C03B(H03B), C03C(H03C), C03F(H03F),
 C03J(H03J), C03K(H03K), C03M(H03M), C03R(H03R), C03S(H03S), C03T(H03T),
 C03V(H03V), C03W(H03W), C03X(H03X), C03Z(H03Z), C043(H043), C044(H044),
 C045(H045), C046(H046), C048(H048), C049(H049), C04A(H04A), C04H(H04H),
 C04J(H04J), C04M(H04M), C04N(H04N), C04O(H04O), C04S(H04S), C04U(H04U),
 C04W(H04W), C04E(H04E), C06Z(H06Z), C04T(H04T), C012(H012), C050(H050),
 C051(H051), C052(H052), C053(H053), C055(H055), C05B(H05B), C05C(H05C),
 C05D(H05D), C05G(H05G), C05L(H05L), C05M(H05M), C05N(H05N), C05O(H05O),
 C05Q(H05Q), C05R(H05R), C05W(H05W), C05X(H05X), C05Z(H05Z), C060(H060),
 C062(H062), C064(H064), C068(H068), C06A(H06A), C06C(H06C), C06E(H06E),
 C06J(H06J), C06L(H06L), C06M(H06M), C06N(H06N), C06P(H06P), C06R(H06R),
 C06X(H06X), C070(H070), C071(H071), C072(H072), C074(H074), C076(H076),
 C077(H077), C079(H079), C07B(H07B), C07C(H07C), C07D(H07D), C07F(H07F),
 C07G(H07G), C07H(H07H), C07I(H07I), C07J(H07J), C07L(H07L), C07M(H07M),
 C07N(H07N), C07Q(H07Q), C07T(H07T), C07U(H07U), C07V(H07V), C07W(H07W),
 C07X(H07X), C07Y(H07Y), C07Z(H07Z), C082(H082), C083(H083), C084(H084),
 C086(H086), C087(H087), C088(H088), C089(H089), C08A(H08A), C08B(H08B),
 C08C(H08C), C08E(H08E), C08F(H08F), C08G(H08G), C08H(H08H), C08I(H08I),
 C08J(H08J), C08K(H08K), C08L(H08L), C08M(H08M), C08N(H08N), C08O(H08O),
 C08P(H08P), C08Q(H08Q), C08R(H08R), C08S(H08S), C08T(H08T), C08U(H08U),
 C08V(H08V), C08W(H08W), C08X(H08X), C08Y(H08Y), C08Z(H08Z), C090(H090),
 C092(H092), C093(H093), C094(H094), C097(H097), C098(H098), C09A(H09T),
 C09F(H09J), C09G(H5), C09I(H1), C09W(H09W), C09X(H09X), C0A0(H0A0)
2.b Fitted hexagon refined as free rotating group:
 C04X(C04E,C06Z,C04L,C04T,C012)
2.c Idealised Me refined as rotating group:
 C091(H09N,H09O,H09P), C095(H09A,H09B,H09C), C096(H09D,H09E,H09F), C099(H09G,
 H09H,H09I), C09B(H16,H,HA), C09C(H09,HB,HC), C09D(H09U,H09V,H09Y), C09E(H09Q,
 H09R,H09S), C09H(H09K,H09L,H09M), C09J(H6,HD,HE), C09K(H3,HF,HG), C09L(H14,HH,
 HI), C09M(H15,HJ,HK), C09N(H8,HL,HM), C09O(H10,HN,HO), C09P(H12,HP,HQ),
 C09Q(H11,HR,HS), C09R(H2,HT,HU), C09S(H7,HV,HW), C09T(H13,HX,HY), C09U(H09Z,HZ,
 H18), C09V(H9,H19,H20), C09Y(H17,H21,H22), C09Z(H4,H23,H24)
;
_olex2_submission_special_instructions 'No special instructions were received'

loop_
_space_group_symop_operation_xyz
'x, y, z'

loop_
_atom_site_label
_atom_site_type_symbol
_atom_site_fract_x
_atom_site_fract_y
_atom_site_fract_z
_atom_site_U_iso_or_equiv
_atom_site_adp_type
_atom_site_occupancy
_atom_site_site_symmetry_order
_atom_site_calc_flag
_atom_site_refinement_flags_posn
_atom_site_refinement_flags_adp
_atom_site_refinement_flags_occupancy
_atom_site_disorder_assembly
_atom_site_disorder_group
S001 S 1.368900 1.135900 1.434540 0.043 Uani 1 1 d . . . . .
S002 S 0.702980 0.802910 0.434440 0.043 Uani 1 1 d . . . . .
S003 S 0.036200 0.469520 0.434330 0.042 Uani 1 1 d . . . . .
S004 S 0.715660 0.548860 0.854600 0.046 Uani 1 1 d . . . . .
S005 S 1.381650 0.881900 0.855150 0.045 Uani 1 1 d . . . . .
S006 S 0.650700 0.509340 1.269940 0.042 Uani 1 1 d . . . . .
S007 S 0.267480 0.568110 -0.269450 0.038 Uani 1 1 d . . . . .
S008 S 0.048450 0.215230 0.855190 0.044 Uani 1 1 d . . . . .
S009 S -0.015830 0.176150 1.269660 0.043 Uani 1 1 d . . . . .
S00A S 1.318030 0.843330 0.269550 0.044 Uani 1 1 d . . . . .
S00B S 0.860010 0.631470 -0.433740 0.043 Uani 1 1 d . . . . .
S00C S 0.656800 0.776310 0.839230 0.048 Uani 1 1 d . . . . .
S00D S -0.426020 -0.014900 0.161230 0.044 Uani 1 1 d . . . . .
S00E S 1.322990 1.109870 0.839080 0.048 Uani 1 1 d . . . . .
S00F S -0.009800 0.443400 0.838980 0.048 Uani 1 1 d . . . . .
S00G S 0.859320 0.870660 0.146030 0.048 Uani 1 1 d . . . . .
S00H S -0.473490 0.204140 0.145880 0.046 Uani 1 1 d . . . . .
S00I S -0.474490 -0.035770 0.566400 0.042 Uani 1 1 d . . . . .
S00J S 0.240750 0.318510 0.161420 0.045 Uani 1 1 d . . . . .
S00K S 0.193940 0.538260 0.145570 0.047 Uani 1 1 d . . . . .
S00L S -0.398490 0.235060 -0.269780 0.039 Uani 1 1 d . . . . .
S00M S 0.907070 0.651760 0.161460 0.048 Uani 1 1 d . . . . .
S00N S 0.193410 0.298090 0.566220 0.042 Uani 1 1 d . . . . .
S00O S 0.933740 0.900980 0.730850 0.039 Uani 1 1 d . . . . .
C00P C 1.084110 0.971070 0.937260 0.039 Uani 1 1 d . . . . .
C00Q C 0.421920 0.640170 -0.063370 0.038 Uani 1 1 d . . . . .
C00R C -0.335140 0.257790 0.293860 0.023 Uani 1 1 d . . . . .
C00S C 0.638520 0.755980 0.772800 0.029 Uani 1 1 d . . . . .
C00T C -0.247840 0.305500 -0.063190 0.043 Uani 1 1 d . . . . .
C00U C 1.032310 0.939970 0.339990 0.026 Uani 1 1 d . . . . .
C00V C 0.364120 0.360050 0.384970 0.041 Uani 1 1 d . . . . .
C00W C -0.216120 0.275610 -0.167650 0.033 Uani 1 1 d . . . . .
H00W H -0.150446 0.280908 -0.170332 0.039 Uiso 1 1 calc R U . . .
C00X C -0.028380 0.424320 0.770510 0.027 Uani 1 1 d . . . . .
C00Y C 0.325120 0.590000 0.297760 0.025 Uani 1 1 d . . . . .
C00Z C 1.304080 1.090120 0.772600 0.033 Uani 1 1 d . . . . .
C010 C -0.194220 0.080350 1.030140 0.035 Uani 1 1 d . . . . .
C011 C 0.964220 0.663410 -0.269060 0.024 Uani 1 1 d . . . . .
C013 C -0.298700 0.273580 0.339460 0.027 Uani 1 1 d . . . . .
C014 C 0.995770 0.924360 0.295230 0.018 Uani 1 1 d . . . . .
C015 C 1.031430 0.695620 0.385860 0.030 Uani 1 1 d . . . . .
C016 C 0.295090 0.287360 0.324740 0.038 Uani 1 1 d . . . . .
H016 H 0.289959 0.252864 0.355554 0.045 Uiso 1 1 calc R U . . .
C017 C 0.988960 0.677450 -0.218700 0.028 Uani 1 1 d . . . . .
C018 C -0.304290 0.026450 0.384860 0.042 Uani 1 1 d . . . . .
C019 C -0.135530 0.294200 0.435020 0.041 Uani 1 1 d . . . . .
C01A C 1.198640 0.961670 0.434550 0.042 Uani 1 1 d . . . . .
C01B C -0.369360 -0.002610 0.729950 0.033 Uani 1 1 d . . . . .
C01C C 0.472200 0.413940 1.029540 0.029 Uani 1 1 d . . . . .
C01D C -0.343360 0.011270 0.780010 0.029 Uani 1 1 d . . . . .
C01E C 1.275940 0.815140 0.211930 0.027 Uani 1 1 d . . . . .
C01F C -0.043390 0.119540 0.805510 0.034 Uani 1 1 d . . . . .
H01F H -0.051257 0.091066 0.840455 0.041 Uiso 1 1 calc R U . . .
C01G C 0.961050 0.620100 0.325160 0.036 Uani 1 1 d . . . . .
H01G H 0.953725 0.585818 0.356256 0.043 Uiso 1 1 calc R U . . .
C01H C -0.072640 0.396570 0.214100 0.026 Uani 1 1 d . . . . .
C01I C 0.448850 0.607560 -0.165710 0.033 Uani 1 1 d . . . . .
H01I H 0.514395 0.610889 -0.166960 0.039 Uiso 1 1 calc R U . . .
C01J C -0.372700 -0.046640 0.324860 0.031 Uani 1 1 d . . . . .
H01J H -0.379325 -0.081131 0.355759 0.038 Uiso 1 1 calc R U . . .
C01K C 1.016550 0.899840 0.195110 0.029 Uani 1 1 d . . . . .
H01K H 1.056109 0.894711 0.159981 0.034 Uiso 1 1 calc R U . . .
C01L C 0.365220 0.606200 0.340060 0.032 Uani 1 1 d . . . . .
C01M C -0.057380 0.148130 1.211970 0.033 Uani 1 1 d . . . . .
C01N C 0.621380 0.688990 0.070050 0.035 Uani 1 1 d . . . . .
C01O C 1.287760 1.023390 1.069670 0.027 Uani 1 1 d . . . . .
C01P C 0.297710 0.332860 0.729170 0.035 Uani 1 1 d . . . . .
C01Q C -0.212720 0.320550 -0.025080 0.032 Uani 1 1 d . . . . .
C01R C 1.200800 0.734320 0.166430 0.030 Uani 1 1 d . . . . .
H01R H 1.172644 0.692188 0.168398 0.036 Uiso 1 1 calc R U . . .
C01S C 0.569630 0.645730 0.481200 0.039 Uani 1 1 d . . . . .
C01T C 1.289930 0.786560 0.804010 0.034 Uani 1 1 d . . . . .
H01T H 1.280360 0.758644 0.839299 0.041 Uiso 1 1 calc R U . . .
C01U C 1.115650 0.941950 0.832910 0.032 Uani 1 1 d . . . . .
H01U H 1.180987 0.948437 0.830765 0.038 Uiso 1 1 calc R U . . .
C01V C 0.387730 0.581650 0.241270 0.036 Uani 1 1 d . . . . .
H01V H 0.453739 0.586971 0.236903 0.043 Uiso 1 1 calc R U . . .
C01W C 1.053180 0.914520 0.241640 0.037 Uani 1 1 d . . . . .
H01W H 1.119332 0.918167 0.237607 0.044 Uiso 1 1 calc R U . . .
C01X C 1.137690 0.747090 0.030290 0.032 Uani 1 1 d . . . . .
C01Y C 0.609260 0.481300 1.211210 0.030 Uani 1 1 d . . . . .
C01Z C -0.315900 0.233400 0.194330 0.029 Uani 1 1 d . . . . .
H01Z H -0.276292 0.228754 0.159101 0.035 Uiso 1 1 calc R U . . .
C020 C -0.279590 0.248070 0.241010 0.030 Uani 1 1 d . . . . .
H020 H -0.213416 0.251710 0.236852 0.036 Uiso 1 1 calc R U . . .
C021 C -0.124400 0.422380 0.764770 0.035 Uani 1 1 d . . . . .
H021 H -0.172036 0.431603 0.795262 0.042 Uiso 1 1 calc R U . . .
C022 C 0.039050 0.412130 0.724620 0.036 Uani 1 1 d . . . . .
H022 H 0.103178 0.414548 0.727460 0.043 Uiso 1 1 calc R U . . .
C023 C 0.320190 0.344630 0.780000 0.028 Uani 1 1 d . . . . .
C024 C 0.503540 0.427720 1.069260 0.033 Uani 1 1 d . . . . .
C025 C 0.596650 0.730830 0.214600 0.034 Uani 1 1 d . . . . .
C026 C 0.535750 0.401600 1.166480 0.031 Uani 1 1 d . . . . .
H026 H 0.508048 0.359296 1.168571 0.038 Uiso 1 1 calc R U . . .
C027 C 0.349910 0.566360 0.195940 0.027 Uani 1 1 d . . . . .
H027 H 0.389264 0.560755 0.160865 0.032 Uiso 1 1 calc R U . . .
C028 C 0.534220 0.439790 0.614600 0.030 Uani 1 1 d . . . . .
C029 C -0.098960 0.312910 0.480710 0.034 Uani 1 1 d . . . . .
C02A C 0.531460 0.628430 0.434790 0.044 Uani 1 1 d . . . . .
C02B C -0.130180 0.067550 1.166500 0.025 Uani 1 1 d . . . . .
H02B H -0.156963 0.025103 1.167867 0.030 Uiso 1 1 calc R U . . .
C02C C -0.087530 0.386270 0.169430 0.029 Uani 1 1 d . . . . .
C02D C 1.241830 1.052040 1.170710 0.030 Uani 1 1 d . . . . .
C02E C -0.267730 -0.001840 0.979130 0.036 Uani 1 1 d . . . . .
C02F C 1.374730 1.079240 0.724460 0.041 Uani 1 1 d . . . . .
H02F H 1.439311 1.083404 0.725763 0.049 Uiso 1 1 calc R U . . .
C02G C 0.578130 0.719100 0.170030 0.026 Uani 1 1 d . . . . .
C02H C 0.706940 0.744360 0.725910 0.036 Uani 1 1 d . . . . .
H02H H 0.771066 0.745233 0.728981 0.043 Uiso 1 1 calc R U . . .
C02I C 0.337630 0.399540 0.286660 0.032 Uani 1 1 d . . . . .
H02I H 0.362706 0.441131 0.290076 0.038 Uiso 1 1 calc R U . . .
C02J C 1.414550 1.092190 1.325270 0.044 Uani 1 1 d . . . . .
H02J H 1.478523 1.092535 1.328716 0.053 Uiso 1 1 calc R U . . .
C02K C -0.184370 0.017780 0.565280 0.033 Uani 1 1 d . . . . .
C02L C -0.132380 0.105750 0.616450 0.029 Uani 1 1 d . . . . .
C02M C 1.208680 1.088100 0.765060 0.042 Uani 1 1 d . . . . .
H02M H 1.159970 1.096520 0.795281 0.050 Uiso 1 1 calc R U . . .
C02N C -0.046150 0.355820 0.070090 0.039 Uani 1 1 d . . . . .
C02O C 1.171490 0.761800 0.068550 0.034 Uani 1 1 d . . . . .
C02P C 0.997700 0.680240 0.330900 0.040 Uani 1 1 d . . . . .
C02Q C 0.568230 0.418360 1.211770 0.028 Uani 1 1 d . . . . .
H02Q H 0.563377 0.387036 1.244867 0.034 Uiso 1 1 calc R U . . .
C02R C -0.164380 0.093230 1.070100 0.029 Uani 1 1 d . . . . .
C02S C 1.235570 0.979880 0.480370 0.038 Uani 1 1 d . . . . .
C02T C 1.262960 1.063740 1.213500 0.026 Uani 1 1 d . . . . .
C02U C 0.418780 0.593380 -0.211070 0.039 Uani 1 1 d . . . . .
H02U H 0.463294 0.588391 -0.244383 0.047 Uiso 1 1 calc R U . . .
C02V C 0.081520 0.426450 0.323610 0.041 Uani 1 1 d . . . . .
H02V H 0.146056 0.428328 0.325601 0.049 Uiso 1 1 calc R U . . .
C02W C -0.122480 0.115240 1.115080 0.034 Uani 1 1 d . . . . .
C02X C 0.328700 0.347790 0.331780 0.038 Uani 1 1 d . . . . .
C02Y C 1.200790 0.773850 0.615370 0.029 Uani 1 1 d . . . . .
C02Z C 0.748550 0.759520 0.324180 0.045 Uani 1 1 d . . . . .
H02Z H 0.812819 0.760879 0.326876 0.055 Uiso 1 1 calc R U . . .
C030 C 1.083960 0.925830 0.788300 0.036 Uani 1 1 d . . . . .
H030 H 1.126911 0.919067 0.754837 0.043 Uiso 1 1 calc R U . . .
C031 C 0.934890 0.608460 0.275750 0.034 Uani 1 1 d . . . . .
H031 H 0.911730 0.566170 0.272706 0.041 Uiso 1 1 calc R U . . .
C032 C 1.347410 1.062460 0.675680 0.037 Uani 1 1 d . . . . .
H032 H 1.394210 1.051849 0.645320 0.044 Uiso 1 1 calc R U . . .
C033 C 0.481430 0.349930 0.566290 0.035 Uani 1 1 d . . . . .
C034 C 0.400570 0.331170 0.977560 0.032 Uani 1 1 d . . . . .
C035 C 0.455170 0.653610 -0.024680 0.033 Uani 1 1 d . . . . .
C036 C 0.543070 0.755360 0.764870 0.037 Uani 1 1 d . . . . .
H036 H 0.495022 0.765387 0.794819 0.044 Uiso 1 1 calc R U . . .
C037 C 0.384060 0.618220 -0.113830 0.034 Uani 1 1 d . . . . .
C038 C 0.557560 0.455690 0.653960 0.029 Uani 1 1 d . . . . .
C039 C 0.683900 0.731530 0.674780 0.037 Uani 1 1 d . . . . .
H039 H 0.731886 0.725805 0.643287 0.044 Uiso 1 1 calc R U . . .
C03A C 1.047380 0.949830 0.886730 0.036 Uani 1 1 d . . . . .
C03B C 0.894050 0.917900 0.297480 0.034 Uani 1 1 d . . . . .
H03B H 0.851643 0.925099 0.331025 0.041 Uiso 1 1 calc R U . . .
C03C C -0.397950 -0.058050 0.276420 0.029 Uani 1 1 d . . . . .
H03C H -0.420909 -0.100559 0.273862 0.035 Uiso 1 1 calc R U . . .
C03D C 1.102620 0.730800 -0.018940 0.038 Uani 1 1 d . . . . .
C03E C 1.150310 0.684610 0.565040 0.038 Uani 1 1 d . . . . .
C03F C 0.003610 0.225840 0.748760 0.032 Uani 1 1 d . . . . .
H03F H 0.026851 0.269447 0.746654 0.038 Uiso 1 1 calc R U . . .
C03G C -0.281170 0.284540 -0.114070 0.034 Uani 1 1 d . . . . .
C03H C 0.433690 0.395500 0.981980 0.046 Uani 1 1 d . . . . .
C03I C 0.543190 0.448360 1.114460 0.032 Uani 1 1 d . . . . .
C03J C -0.438560 0.249960 0.296820 0.031 Uani 1 1 d . . . . .
H03J H -0.480053 0.255323 0.331223 0.038 Uiso 1 1 calc R U . . .
C03K C 1.234890 0.751360 0.211970 0.032 Uani 1 1 d . . . . .
H03K H 1.231159 0.719712 0.244768 0.039 Uiso 1 1 calc R U . . .
C03L C 1.208310 0.780550 0.116540 0.033 Uani 1 1 d . . . . .
C03M C 1.123410 1.046610 1.111010 0.037 Uani 1 1 d . . . . .
H03M H 1.079424 1.061718 1.140579 0.044 Uiso 1 1 calc R U . . .
C03N C 1.067550 0.664230 -0.020840 0.032 Uani 1 1 d . . . . .
C03O C 1.120410 0.987550 0.975280 0.029 Uani 1 1 d . . . . .
C03P C -0.232540 0.063520 0.984380 0.040 Uani 1 1 d . . . . .
C03Q C -0.106390 0.123930 0.654870 0.033 Uani 1 1 d . . . . .
C03R C -0.378490 0.278370 -0.112730 0.037 Uani 1 1 d . . . . .
H03R H -0.421540 0.286035 -0.079584 0.044 Uiso 1 1 calc R U . . .
C03S C -0.098870 0.084140 1.212400 0.034 Uani 1 1 d . . . . .
H03S H -0.104458 0.052826 1.245553 0.040 Uiso 1 1 calc R U . . .
C03T C 0.228370 0.583710 0.295560 0.031 Uani 1 1 d . . . . .
H03T H 0.184733 0.589490 0.329028 0.037 Uiso 1 1 calc R U . . .
C03U C -0.298780 -0.018820 0.930550 0.031 Uani 1 1 d . . . . .
C03V C -0.248540 0.260510 -0.211170 0.037 Uani 1 1 d . . . . .
H03V H -0.205710 0.254623 -0.244930 0.045 Uiso 1 1 calc R U . . .
C03W C 1.259730 0.766790 0.758600 0.030 Uani 1 1 d . . . . .
H03W H 1.234286 0.723553 0.762157 0.035 Uiso 1 1 calc R U . . .
C03X C 0.268560 0.273960 0.275900 0.035 Uani 1 1 d . . . . .
H03X H 0.246070 0.231331 0.273316 0.042 Uiso 1 1 calc R U . . .
C03Y C 0.942420 0.659870 0.228820 0.036 Uani 1 1 d . . . . .
C03Z C 0.963270 0.715520 -0.314500 0.040 Uani 1 1 d . . . . .
H03Z H 0.982853 0.758589 -0.311013 0.048 Uiso 1 1 calc R U . . .
C040 C 1.228510 0.789630 0.655420 0.037 Uani 1 1 d . . . . .
C041 C 1.059070 0.704590 0.425920 0.040 Uani 1 1 d . . . . .
C042 C 0.368780 0.314940 0.930780 0.032 Uani 1 1 d . . . . .
C043 C -0.330110 0.066410 0.285700 0.041 Uani 1 1 d . . . . .
H043 H -0.307719 0.108640 0.289524 0.049 Uiso 1 1 calc R U . . .
C044 C 1.004620 0.732660 0.286750 0.033 Uani 1 1 d . . . . .
H044 H 1.026942 0.774629 0.291317 0.040 Uiso 1 1 calc R U . . .
C045 C -0.211290 0.379880 0.112130 0.037 Uani 1 1 d . . . . .
H045 H -0.255971 0.393865 0.141960 0.044 Uiso 1 1 calc R U . . .
C046 C 1.184840 1.073740 0.713230 0.038 Uani 1 1 d . . . . .
H046 H 1.121044 1.073398 0.709407 0.046 Uiso 1 1 calc R U . . .
C047 C 0.551990 0.707030 0.117540 0.037 Uani 1 1 d . . . . .
C048 C 0.456270 0.712870 0.112640 0.039 Uani 1 1 d . . . . .
H048 H 0.411823 0.725931 0.143039 0.047 Uiso 1 1 calc R U . . .
C049 C 0.017220 0.396660 0.675060 0.041 Uani 1 1 d . . . . .
H049 H 0.065090 0.387963 0.644491 0.049 Uiso 1 1 calc R U . . .
C04A C -0.150100 0.406560 0.713150 0.041 Uani 1 1 d . . . . .
H04A H -0.213825 0.405085 0.709292 0.050 Uiso 1 1 calc R U . . .
C04B C 0.904460 0.641450 -0.370560 0.033 Uani 1 1 d . . . . .
C04C C 0.916690 0.892960 0.203110 0.033 Uani 1 1 d . . . . .
C04D C 0.247910 0.559120 0.203640 0.024 Uani 1 1 d . . . . .
C04F C 1.036640 0.648000 -0.069280 0.032 Uani 1 1 d . . . . .
C04G C -0.336990 0.014470 0.331100 0.041 Uani 1 1 d . . . . .
C04H C 1.335830 0.892450 0.747980 0.032 Uani 1 1 d . . . . .
H04H H 1.357479 0.936584 0.745076 0.038 Uiso 1 1 calc R U . . .
C04I C 0.392810 0.369820 0.425990 0.035 Uani 1 1 d . . . . .
C04J C -0.074090 0.101760 0.758940 0.032 Uani 1 1 d . . . . .
H04J H -0.101559 0.059088 0.762781 0.039 Uiso 1 1 calc R U . . .
C04K C 0.238250 0.307520 0.629410 0.031 Uani 1 1 d . . . . .
C04M C 0.286300 0.611070 -0.113290 0.030 Uani 1 1 d . . . . .
H04M H 0.242314 0.617671 -0.080200 0.036 Uiso 1 1 calc R U . . .
C04N C -0.474890 0.235700 0.252910 0.042 Uani 1 1 d . . . . .
H04N H -0.541025 0.232537 0.256612 0.051 Uiso 1 1 calc R U . . .
C04O C 0.517810 0.740620 0.714920 0.041 Uani 1 1 d . . . . .
H04O H 0.453588 0.740095 0.712034 0.049 Uiso 1 1 calc R U . . .
C04P C -0.274530 0.038160 0.426570 0.033 Uani 1 1 d . . . . .
C04Q C -0.418310 0.225600 0.202760 0.041 Uani 1 1 d . . . . .
C04R C -0.078080 0.340600 0.020930 0.040 Uani 1 1 d . . . . .
C04S C 0.719160 0.687240 0.073850 0.040 Uani 1 1 d . . . . .
H04S H 0.738967 0.698782 0.106471 0.047 Uiso 1 1 calc R U . . .
C04U C 0.192850 0.570620 0.251640 0.030 Uani 1 1 d . . . . .
H04U H 0.126762 0.569448 0.254573 0.036 Uiso 1 1 calc R U . . .
C04V C 1.218240 1.040760 1.118150 0.033 Uani 1 1 d . . . . .
C04W C 0.859660 0.901860 0.252570 0.037 Uani 1 1 d . . . . .
H04W H 0.793795 0.896756 0.255987 0.044 Uiso 1 1 calc R U . . .
C04X C 0.665570 0.515928 0.799842 0.029 Uani 1 1 d G . . . .
C04E C 0.673620 0.560263 0.748798 0.033 Uani 1 1 d G . . . .
H04E H 0.701219 0.602718 0.746079 0.040 Uiso 1 1 calc R U . . .
C06Z C 0.640420 0.541146 0.701820 0.026 Uani 1 1 d G . . . .
H06Z H 0.645806 0.570810 0.667668 0.031 Uiso 1 1 calc R U . . .
C04L C 0.599170 0.477693 0.705884 0.034 Uani 1 1 d G . . . .
C04T C 0.591120 0.433357 0.756928 0.042 Uani 1 1 d G . . . .
H04T H 0.563521 0.390902 0.759647 0.050 Uiso 1 1 calc R U . . .
C012 C 0.624319 0.452473 0.803907 0.029 Uani 1 1 d G . . . .
H012 H 0.618933 0.422809 0.838059 0.034 Uiso 1 1 calc R U . . .
C04Y C -0.391220 -0.008000 0.228640 0.032 Uani 1 1 d . . . . .
C04Z C -0.429070 -0.025920 0.629990 0.029 Uani 1 1 d . . . . .
C050 C 0.953230 0.943830 0.886710 0.029 Uani 1 1 d . . . . .
H050 H 0.909113 0.950184 0.919818 0.035 Uiso 1 1 calc R U . . .
C051 C 1.251760 1.110980 1.364970 0.033 Uani 1 1 d . . . . .
H051 H 1.206039 1.123670 1.394933 0.040 Uiso 1 1 calc R U . . .
C052 C 0.295900 0.383570 0.685420 0.041 Uani 1 1 d . . . . .
H052 H 0.314194 0.427008 0.688688 0.049 Uiso 1 1 calc R U . . .
C053 C 0.936340 0.599240 -0.275580 0.041 Uani 1 1 d . . . . .
H053 H 0.939009 0.564120 -0.246193 0.049 Uiso 1 1 calc R U . . .
C054 C -0.117020 0.374500 0.118180 0.040 Uani 1 1 d . . . . .
C055 C -0.372090 0.049380 0.685530 0.038 Uani 1 1 d . . . . .
H055 H -0.354704 0.092716 0.689679 0.046 Uiso 1 1 calc R U . . .
C056 C 0.275540 0.326640 0.227730 0.039 Uani 1 1 d . . . . .
C057 C 1.170350 1.008310 0.524580 0.033 Uani 1 1 d . . . . .
C058 C 1.255480 1.007220 1.020620 0.040 Uani 1 1 d . . . . .
C059 C -0.218410 0.001220 0.519420 0.025 Uani 1 1 d . . . . .
C05A C 0.589410 0.673920 0.021550 0.035 Uani 1 1 d . . . . .
C05B C -0.429720 -0.079300 0.675660 0.041 Uani 1 1 d . . . . .
H05B H -0.451883 -0.121878 0.672652 0.049 Uiso 1 1 calc R U . . .
C05C C 0.597230 0.602100 0.389850 0.042 Uani 1 1 d . . . . .
H05C H 0.575667 0.592400 0.357194 0.050 Uiso 1 1 calc R U . . .
C05D C -0.082930 0.443250 0.366490 0.032 Uani 1 1 d . . . . .
H05D H -0.128948 0.453968 0.397195 0.038 Uiso 1 1 calc R U . . .
C05E C 0.559970 0.707390 0.620620 0.036 Uani 1 1 d . . . . .
C05F C 1.168950 0.754130 0.567860 0.044 Uani 1 1 d . . . . .
C05G C 1.263850 0.934860 0.389210 0.048 Uani 1 1 d . . . . .
H05G H 1.242471 0.925097 0.356514 0.057 Uiso 1 1 calc R U . . .
C05H C -0.128970 0.360720 0.579630 0.045 Uani 1 1 d . . . . .
C05I C 1.203100 1.029370 0.579240 0.039 Uani 1 1 d . . . . .
C05J C -0.080330 0.393990 0.670730 0.046 Uani 1 1 d . . . . .
C05K C 1.112170 0.665850 0.520170 0.030 Uani 1 1 d . . . . .
C05L C 0.271950 0.264980 0.724100 0.049 Uani 1 1 d . . . . .
H05L H 0.279542 0.229991 0.752603 0.059 Uiso 1 1 calc R U . . .
C05M C 0.048580 0.353250 0.075240 0.035 Uani 1 1 d . . . . .
H05M H 0.066420 0.362925 0.109016 0.042 Uiso 1 1 calc R U . . .
C05N C -0.397900 -0.067660 0.723420 0.037 Uani 1 1 d . . . . .
H05N H -0.394725 -0.103050 0.752487 0.044 Uiso 1 1 calc R U . . .
C05O C -0.356650 0.055130 0.234820 0.032 Uani 1 1 d . . . . .
H05O H -0.351513 0.089904 0.204234 0.039 Uiso 1 1 calc R U . . .
C05P C 0.008920 0.442960 0.369960 0.038 Uani 1 1 d . . . . .
C05Q C -0.399970 0.037550 0.635950 0.040 Uani 1 1 d . . . . .
H05Q H -0.399362 0.072512 0.605948 0.049 Uiso 1 1 calc R U . . .
C05R C -0.047470 0.193240 1.160010 0.033 Uani 1 1 d . . . . .
H05R H -0.018320 0.235153 1.157452 0.040 Uiso 1 1 calc R U . . .
C05S C 1.341860 1.108890 1.370000 0.033 Uani 1 1 d . . . . .
C05T C -0.067730 0.143650 0.703620 0.027 Uani 1 1 d . . . . .
C05U C -0.048070 0.410010 0.265760 0.035 Uani 1 1 d . . . . .
C05V C 0.503180 0.674780 0.524550 0.039 Uani 1 1 d . . . . .
C05W C 0.721000 0.742520 0.277640 0.040 Uani 1 1 d . . . . .
H05W H 0.768743 0.727770 0.249847 0.048 Uiso 1 1 calc R U . . .
C05X C 0.235120 0.252290 0.675420 0.033 Uani 1 1 d . . . . .
H05X H 0.210004 0.210348 0.673050 0.040 Uiso 1 1 calc R U . . .
C05Y C 0.584440 0.727010 0.670370 0.036 Uani 1 1 d . . . . .
C05Z C 0.308340 0.388540 0.235530 0.035 Uani 1 1 d . . . . .
H05Z H 0.311103 0.424161 0.205857 0.042 Uiso 1 1 calc R U . . .
C060 C 0.585400 0.777260 0.365520 0.029 Uani 1 1 d . . . . .
H060 H 0.539447 0.789058 0.395785 0.035 Uiso 1 1 calc R U . . .
C061 C 1.251690 1.060820 0.670210 0.039 Uani 1 1 d . . . . .
C062 C 0.977820 0.722390 0.234880 0.032 Uani 1 1 d . . . . .
H062 H 0.983640 0.757340 0.204400 0.038 Uiso 1 1 calc R U . . .
C063 C 1.285030 1.077830 1.264030 0.033 Uani 1 1 d . . . . .
C064 C 0.658350 0.653750 -0.025510 0.041 Uani 1 1 d . . . . .
H064 H 0.638852 0.643294 -0.058572 0.049 Uiso 1 1 calc R U . . .
C065 C 1.063540 0.954100 0.381670 0.036 Uani 1 1 d . . . . .
C066 C 0.620780 0.744260 0.264300 0.042 Uani 1 1 d . . . . .
C067 C -0.163430 0.340340 0.523280 0.035 Uani 1 1 d . . . . .
C068 C 1.386430 1.021560 1.074520 0.041 Uani 1 1 d . . . . .
H068 H 1.405804 1.033059 1.107285 0.050 Uiso 1 1 calc R U . . .
C069 C 1.337240 0.851110 0.798100 0.029 Uani 1 1 d . . . . .
C06A C 0.426980 0.699570 0.063510 0.035 Uani 1 1 d . . . . .
H06A H 0.363899 0.706940 0.059622 0.043 Uiso 1 1 calc R U . . .
C06B C 1.265420 0.811080 0.703340 0.033 Uani 1 1 d . . . . .
C06C C 0.266270 0.369490 0.635700 0.035 Uani 1 1 d . . . . .
H06C H 0.265784 0.404202 0.605634 0.042 Uiso 1 1 calc R U . . .
C06D C 0.000260 0.182220 0.798420 0.028 Uani 1 1 d . . . . .
C06E C 0.052660 0.408100 0.277030 0.049 Uani 1 1 d . . . . .
H06E H 0.099436 0.392732 0.249044 0.059 Uiso 1 1 calc R U . . .
C06F C -0.229450 0.303250 0.431310 0.038 Uani 1 1 d . . . . .
C06G C -0.322940 0.020890 0.828650 0.033 Uani 1 1 d . . . . .
C06H C 0.444980 0.332960 0.519840 0.037 Uani 1 1 d . . . . .
C06I C 1.093040 0.720970 0.473520 0.037 Uani 1 1 d . . . . .
C06J C 0.478730 0.233260 0.606780 0.040 Uani 1 1 d . . . . .
H06J H 0.489671 0.200465 0.636198 0.048 Uiso 1 1 calc R U . . .
C06K C 1.105120 0.970770 0.431860 0.036 Uani 1 1 d . . . . .
C06L C 1.285060 0.860700 0.160670 0.033 Uani 1 1 d . . . . .
H06L H 1.312957 0.902989 0.158330 0.040 Uiso 1 1 calc R U . . .
C06M C -0.025680 0.207030 0.703630 0.029 Uani 1 1 d . . . . .
H06M H -0.018104 0.237442 0.669808 0.035 Uiso 1 1 calc R U . . .
C06N C 0.904360 0.586130 -0.325230 0.049 Uani 1 1 d . . . . .
H06N H 0.883817 0.543339 -0.328844 0.059 Uiso 1 1 calc R U . . .
C06O C 1.226570 1.040300 0.621720 0.050 Uani 1 1 d . . . . .
C06P C -0.070730 0.268970 0.390080 0.044 Uani 1 1 d . . . . .
H06P H -0.092923 0.259546 0.357545 0.053 Uiso 1 1 calc R U . . .
C06Q C -0.105320 0.376170 0.620610 0.031 Uani 1 1 d . . . . .
C06R C 0.933720 0.703660 -0.364140 0.037 Uani 1 1 d . . . . .
H06R H 0.933768 0.738872 -0.393859 0.044 Uiso 1 1 calc R U . . .
C06S C 0.501650 0.420300 0.569030 0.036 Uani 1 1 d . . . . .
C06T C -0.164880 0.087370 0.569930 0.042 Uani 1 1 d . . . . .
C06U C 0.491300 0.674920 0.018980 0.035 Uani 1 1 d . . . . .
C06V C 0.533380 0.693300 0.579770 0.040 Uani 1 1 d . . . . .
C06W C 0.396920 0.619930 0.380900 0.030 Uani 1 1 d . . . . .
C06X C 1.091530 1.032020 1.064690 0.043 Uani 1 1 d . . . . .
H06X H 1.027734 1.038065 1.061887 0.052 Uiso 1 1 calc R U . . .
C06Y C 0.426370 0.386290 0.474620 0.033 Uani 1 1 d . . . . .
C070 C 0.425480 0.447440 0.936260 0.044 Uani 1 1 d . . . . .
H070 H 0.441682 0.491670 0.938328 0.053 Uiso 1 1 calc R U . . .
C071 C 1.078080 1.018570 0.520410 0.034 Uani 1 1 d . . . . .
H071 H 1.038105 1.037532 0.549483 0.040 Uiso 1 1 calc R U . . .
C072 C 0.618620 0.526110 1.160030 0.038 Uani 1 1 d . . . . .
H072 H 0.648430 0.567790 1.157497 0.045 Uiso 1 1 calc R U . . .
C073 C 0.675070 0.775620 0.369900 0.034 Uani 1 1 d . . . . .
C074 C 1.387620 1.075440 1.276560 0.048 Uani 1 1 d . . . . .
H074 H 1.435415 1.061333 1.248436 0.057 Uiso 1 1 calc R U . . .
C075 C 0.439390 0.637400 0.430450 0.035 Uani 1 1 d . . . . .
C076 C -0.412680 0.261310 -0.158900 0.033 Uani 1 1 d . . . . .
H076 H -0.478139 0.255622 -0.156834 0.039 Uiso 1 1 calc R U . . .
C077 C -0.007610 0.320340 -0.024700 0.038 Uani 1 1 d . . . . .
H077 H -0.026551 0.308726 -0.057554 0.045 Uiso 1 1 calc R U . . .
C078 C -0.177430 0.339310 0.019170 0.026 Uani 1 1 d . . . . .
C079 C 1.061190 0.764750 -0.111330 0.041 Uani 1 1 d . . . . .
H079 H 1.055199 0.799247 -0.140607 0.050 Uiso 1 1 calc R U . . .
C07A C 1.157460 1.006850 1.019320 0.031 Uani 1 1 d . . . . .
C07B C -0.244440 0.113600 0.936560 0.041 Uani 1 1 d . . . . .
H07B H -0.232705 0.158346 0.939407 0.049 Uiso 1 1 calc R U . . .
C07C C 1.095580 0.781210 -0.065710 0.047 Uani 1 1 d . . . . .
H07C H 1.114498 0.825236 -0.064955 0.057 Uiso 1 1 calc R U . . .
C07D C 0.393260 0.430700 0.889360 0.042 Uani 1 1 d . . . . .
H07D H 0.388462 0.465440 0.860040 0.051 Uiso 1 1 calc R U . . .
C07E C -0.269480 0.288260 0.381200 0.034 Uani 1 1 d . . . . .
C07F C 0.408480 0.684910 0.521850 0.041 Uani 1 1 d . . . . .
H07F H 0.367551 0.702414 0.551422 0.049 Uiso 1 1 calc R U . . .
C07G C -0.241030 0.365280 0.063620 0.038 Uani 1 1 d . . . . .
H07G H -0.304195 0.372598 0.059899 0.045 Uiso 1 1 calc R U . . .
C07H C -0.079300 0.176300 1.115080 0.039 Uani 1 1 d . . . . .
H07H H -0.072141 0.207310 1.081649 0.047 Uiso 1 1 calc R U . . .
C07I C 0.584870 0.509620 1.114140 0.044 Uani 1 1 d . . . . .
H07I H 0.590180 0.541095 1.081110 0.053 Uiso 1 1 calc R U . . .
C07J C -0.187570 -0.099660 0.605810 0.047 Uani 1 1 d . . . . .
H07J H -0.175157 -0.132915 0.634457 0.056 Uiso 1 1 calc R U . . .
C07K C 0.343370 0.353460 0.828110 0.037 Uani 1 1 d . . . . .
C07L C 1.326860 0.988310 0.975160 0.039 Uani 1 1 d . . . . .
H07L H 1.308512 0.979665 0.941236 0.046 Uiso 1 1 calc R U . . .
C07M C -0.327400 -0.085650 0.925960 0.043 Uani 1 1 d . . . . .
H07M H -0.346491 -0.095883 0.892709 0.052 Uiso 1 1 calc R U . . .
C07N C 1.143650 0.567900 0.607000 0.045 Uani 1 1 d . . . . .
H07N H 1.152761 0.535218 0.636976 0.054 Uiso 1 1 calc R U . . .
C07O C 1.011260 0.686970 -0.171990 0.035 Uani 1 1 d . . . . .
C07P C 0.320280 0.585310 -0.211250 0.040 Uani 1 1 d . . . . .
C07Q C 1.252270 0.842110 0.113910 0.039 Uani 1 1 d . . . . .
H07Q H 1.260030 0.871900 0.079708 0.047 Uiso 1 1 calc R U . . .
C07R C 0.985290 0.918720 0.790830 0.034 Uani 1 1 d . . . . .
C07S C -0.240190 0.053380 0.474980 0.037 Uani 1 1 d . . . . .
C07T C 1.306160 0.874000 0.704130 0.029 Uani 1 1 d . . . . .
H07T H 1.312390 0.904872 0.670657 0.035 Uiso 1 1 calc R U . . .
C07U C -0.003120 0.302080 0.484790 0.038 Uani 1 1 d . . . . .
H07U H 0.020088 0.312477 0.516696 0.046 Uiso 1 1 calc R U . . .
C07V C 0.254410 0.594840 -0.159610 0.029 Uani 1 1 d . . . . .
H07V H 0.188970 0.589790 -0.157984 0.034 Uiso 1 1 calc R U . . .
C07W C 1.008040 0.532420 -0.027430 0.043 Uani 1 1 d . . . . .
H07W H 0.988712 0.488791 -0.029321 0.051 Uiso 1 1 calc R U . . .
C07X C 0.375950 0.668750 0.474930 0.041 Uani 1 1 d . . . . .
H07X H 0.313182 0.677681 0.471163 0.049 Uiso 1 1 calc R U . . .
C07Y C -0.257270 0.352270 0.520940 0.033 Uani 1 1 d . . . . .
H07Y H -0.296701 0.371205 0.550252 0.039 Uiso 1 1 calc R U . . .
C07Z C 0.338790 0.248930 0.925590 0.043 Uani 1 1 d . . . . .
H07Z H 0.317358 0.239228 0.892893 0.052 Uiso 1 1 calc R U . . .
C080 C 1.034530 0.701740 -0.118010 0.038 Uani 1 1 d . . . . .
C081 C -0.347820 0.252570 -0.209160 0.027 Uani 1 1 d . . . . .
C082 C 0.921930 0.929120 0.840760 0.033 Uani 1 1 d . . . . .
H082 H 0.856393 0.925712 0.842008 0.039 Uiso 1 1 calc R U . . .
C083 C 0.496580 0.300850 0.610420 0.039 Uani 1 1 d . . . . .
H083 H 0.518479 0.312768 0.642261 0.046 Uiso 1 1 calc R U . . .
C084 C 0.343330 0.199610 0.972260 0.043 Uani 1 1 d . . . . .
H084 H 0.327484 0.155486 0.969593 0.052 Uiso 1 1 calc R U . . .
C085 C -0.298170 0.036210 0.880970 0.033 Uani 1 1 d . . . . .
C086 C -0.110140 0.427120 0.315700 0.036 Uani 1 1 d . . . . .
H086 H -0.175204 0.427782 0.314921 0.043 Uiso 1 1 calc R U . . .
C087 C 1.162300 0.634030 0.610530 0.038 Uani 1 1 d . . . . .
H087 H 1.182868 0.645603 0.642909 0.045 Uiso 1 1 calc R U . . .
C088 C -0.271430 0.099020 0.888430 0.038 Uani 1 1 d . . . . .
H088 H -0.271962 0.133733 0.858371 0.046 Uiso 1 1 calc R U . . .
C089 C 1.331000 0.967030 0.485270 0.039 Uani 1 1 d . . . . .
H089 H 1.353209 0.976169 0.517882 0.047 Uiso 1 1 calc R U . . .
C08A C 1.222970 1.094230 1.314660 0.035 Uani 1 1 d . . . . .
H08A H 1.157648 1.093897 1.314643 0.043 Uiso 1 1 calc R U . . .
C08B C 1.005080 0.580860 -0.072830 0.033 Uani 1 1 d . . . . .
H08B H 0.983268 0.570981 -0.105353 0.039 Uiso 1 1 calc R U . . .
C08C C 0.664970 0.635570 0.483630 0.047 Uani 1 1 d . . . . .
H08C H 0.688497 0.647639 0.514878 0.057 Uiso 1 1 calc R U . . .
C08D C 0.367600 0.368510 0.881320 0.039 Uani 1 1 d . . . . .
C08E C -0.291930 0.335760 0.474560 0.040 Uani 1 1 d . . . . .
H08E H -0.354572 0.345244 0.470844 0.048 Uiso 1 1 calc R U . . .
C08F C 1.041830 1.002060 0.475080 0.044 Uani 1 1 d . . . . .
H08F H 0.978660 1.010602 0.472035 0.053 Uiso 1 1 calc R U . . .
C08G C -0.170940 -0.032360 0.611230 0.046 Uani 1 1 d . . . . .
H08G H -0.151639 -0.020783 0.643991 0.056 Uiso 1 1 calc R U . . .
C08H C 0.557930 0.761200 0.315040 0.036 Uani 1 1 d . . . . .
H08H H 0.492796 0.761585 0.314454 0.043 Uiso 1 1 calc R U . . .
C08I C -0.325720 -0.134710 0.972800 0.045 Uani 1 1 d . . . . .
H08I H -0.346812 -0.178176 0.971827 0.054 Uiso 1 1 calc R U . . .
C08J C -0.293520 -0.119800 1.020090 0.051 Uani 1 1 d . . . . .
H08J H -0.292170 -0.154142 1.050333 0.061 Uiso 1 1 calc R U . . .
C08K C 0.726660 0.607730 0.440490 0.044 Uani 1 1 d . . . . .
H08K H 0.790390 0.600588 0.442932 0.053 Uiso 1 1 calc R U . . .
C08L C 0.369610 0.213430 1.020660 0.041 Uani 1 1 d . . . . .
H08L H 0.364447 0.179824 1.052175 0.050 Uiso 1 1 calc R U . . .
C08M C 1.039110 0.546550 0.021440 0.052 Uani 1 1 d . . . . .
H08M H 1.039374 0.512520 0.052085 0.062 Uiso 1 1 calc R U . . .
C08N C 0.405740 0.278950 1.025420 0.030 Uani 1 1 d . . . . .
H08N H 0.430872 0.287277 1.057261 0.037 Uiso 1 1 calc R U . . .
C08O C -0.186830 0.136570 0.525370 0.046 Uani 1 1 d . . . . .
H08O H -0.177694 0.181688 0.528048 0.055 Uiso 1 1 calc R U . . .
C08P C 0.481570 0.470900 0.524190 0.049 Uani 1 1 d . . . . .
H08P H 0.493720 0.516009 0.525432 0.058 Uiso 1 1 calc R U . . .
C08Q C 1.392760 0.940260 0.440560 0.041 Uani 1 1 d . . . . .
H08Q H 1.456877 0.933789 0.442325 0.049 Uiso 1 1 calc R U . . .
C08R C -0.262400 -0.055780 1.025700 0.039 Uani 1 1 d . . . . .
H08R H -0.238957 -0.047825 1.058226 0.047 Uiso 1 1 calc R U . . .
C08S C -0.222800 -0.118780 0.557950 0.045 Uani 1 1 d . . . . .
H08S H -0.235228 -0.163458 0.555214 0.054 Uiso 1 1 calc R U . . .
C08T C 1.148710 0.804400 0.524190 0.051 Uani 1 1 d . . . . .
H08T H 1.161113 0.849291 0.526162 0.061 Uiso 1 1 calc R U . . .
C08U C 0.445440 0.452050 0.481080 0.049 Uani 1 1 d . . . . .
H08U H 0.431859 0.485588 0.453015 0.059 Uiso 1 1 calc R U . . .
C08V C 1.069980 0.610890 0.025470 0.042 Uani 1 1 d . . . . .
H08V H 1.092253 0.619395 0.058237 0.050 Uiso 1 1 calc R U . . .
C08W C -0.219620 0.120260 0.480530 0.042 Uani 1 1 d . . . . .
H08W H -0.229451 0.154116 0.451642 0.050 Uiso 1 1 calc R U . . .
C08X C 1.112000 0.787490 0.480380 0.042 Uani 1 1 d . . . . .
H08X H 1.098192 0.821598 0.452860 0.050 Uiso 1 1 calc R U . . .
C08Y C 0.025440 0.257740 0.392930 0.045 Uani 1 1 d . . . . .
H08Y H 0.065730 0.239026 0.363831 0.054 Uiso 1 1 calc R U . . .
C08Z C 1.356730 0.923750 0.394040 0.046 Uani 1 1 d . . . . .
H08Z H 1.396889 0.904529 0.365211 0.055 Uiso 1 1 calc R U . . .
C090 C 0.445000 0.214530 0.559980 0.044 Uani 1 1 d . . . . .
H090 H 0.433916 0.169614 0.557426 0.053 Uiso 1 1 calc R U . . .
C091 C -0.302610 0.239270 -0.328000 0.064 Uani 1 1 d . . . . .
H09N H -0.325882 0.247171 -0.363643 0.097 Uiso 1 1 calc R U . . .
H09O H -0.269496 0.197711 -0.326255 0.097 Uiso 1 1 calc R U . . .
H09P H -0.259498 0.275253 -0.326256 0.097 Uiso 1 1 calc R U . . .
C092 C 1.111320 0.548570 0.559450 0.047 Uani 1 1 d . . . . .
H092 H 1.100574 0.503585 0.556986 0.057 Uiso 1 1 calc R U . . .
C093 C 0.058330 0.274740 0.438970 0.047 Uani 1 1 d . . . . .
H093 H 0.122435 0.268508 0.440890 0.057 Uiso 1 1 calc R U . . .
C094 C 0.690550 0.590900 0.393710 0.045 Uani 1 1 d . . . . .
H094 H 0.730416 0.571783 0.364691 0.054 Uiso 1 1 calc R U . . .
C095 C 1.031920 0.908310 0.671450 0.044 Uani 1 1 d . . . . .
H09A H 1.008561 0.914881 0.635796 0.066 Uiso 1 1 calc R U . . .
H09B H 1.068147 0.868101 0.673204 0.066 Uiso 1 1 calc R U . . .
H09C H 1.072177 0.945915 0.673209 0.066 Uiso 1 1 calc R U . . .
C096 C 1.491870 1.114210 1.432000 0.042 Uani 1 1 d . . . . .
H09D H 1.524342 1.116919 1.392322 0.063 Uiso 1 1 calc R U . . .
H09E H 1.494896 1.069337 1.451164 0.063 Uiso 1 1 calc R U . . .
H09F H 1.522118 1.144777 1.451156 0.063 Uiso 1 1 calc R U . . .
C097 C 1.452240 1.002180 1.029040 0.046 Uani 1 1 d . . . . .
H097 H 1.517156 1.001681 1.030236 0.055 Uiso 1 1 calc R U . . .
C098 C 0.117550 0.336140 0.029780 0.047 Uani 1 1 d . . . . .
H098 H 0.182143 0.336454 0.031803 0.056 Uiso 1 1 calc R U . . .
C099 C 0.367890 0.576560 -0.330090 0.044 Uani 1 1 d . . . . .
H09G H 0.344570 0.582710 -0.365763 0.066 Uiso 1 1 calc R U . . .
H09H H 0.405064 0.536796 -0.328313 0.066 Uiso 1 1 calc R U . . .
H09I H 0.407219 0.614649 -0.328313 0.066 Uiso 1 1 calc R U . . .
C09A C 0.427730 0.266050 0.515800 0.043 Uani 1 1 d . . . . .
H09T H 0.404776 0.254699 0.484115 0.052 Uiso 1 1 calc R U . . .
C09B C 0.117800 0.426250 0.834670 0.060 Uani 1 1 d . . . . .
H16 H 0.149231 0.429940 0.794729 0.089 Uiso 1 1 calc R U . . .
H H 0.124712 0.381738 0.853518 0.089 Uiso 1 1 calc R U . . .
HA H 0.146221 0.458099 0.853508 0.089 Uiso 1 1 calc R U . . .
C09C C 0.890290 0.563390 0.162990 0.048 Uani 1 1 d . . . . .
H09 H 0.899699 0.552930 0.124025 0.072 Uiso 1 1 calc R U . . .
HB H 0.826487 0.549992 0.182884 0.072 Uiso 1 1 calc R U . . .
HC H 0.935684 0.539849 0.182882 0.072 Uiso 1 1 calc R U . . .
C09D C 0.222520 0.231040 0.163470 0.046 Uani 1 1 d . . . . .
H09U H 0.231561 0.220283 0.124607 0.069 Uiso 1 1 calc R U . . .
H09V H 0.158553 0.218259 0.183456 0.069 Uiso 1 1 calc R U . . .
H09Y H 0.267575 0.207216 0.183456 0.069 Uiso 1 1 calc R U . . .
C09E C 0.159910 0.448960 0.431050 0.052 Uani 1 1 d . . . . .
H09Q H 0.191889 0.451961 0.391255 0.078 Uiso 1 1 calc R U . . .
H09R H 0.163972 0.404139 0.450073 0.078 Uiso 1 1 calc R U . . .
H09S H 0.189912 0.479804 0.450072 0.078 Uiso 1 1 calc R U . . .
C09F C 0.783930 0.668460 0.029190 0.046 Uani 1 1 d . . . . .
H09J H 0.848677 0.667291 0.030807 0.055 Uiso 1 1 calc R U . . .
C09G C -0.237960 -0.066480 0.514780 0.037 Uani 1 1 d . . . . .
H5 H -0.261151 -0.076756 0.482831 0.045 Uiso 1 1 calc R U . . .
C09H C 0.826090 0.781800 0.431960 0.042 Uani 1 1 d . . . . .
H09K H 0.858638 0.784590 0.392291 0.064 Uiso 1 1 calc R U . . .
H09L H 0.829487 0.736975 0.451138 0.064 Uiso 1 1 calc R U . . .
H09M H 0.855992 0.812544 0.451125 0.064 Uiso 1 1 calc R U . . .
C09I C 1.095420 0.599280 0.515230 0.035 Uani 1 1 d . . . . .
H1 H 1.073870 0.588058 0.483044 0.042 Uiso 1 1 calc R U . . .
C09J C -0.444660 -0.103830 0.164490 0.046 Uani 1 1 d . . . . .
H6 H -0.435790 -0.115292 0.125858 0.069 Uiso 1 1 calc R U . . .
HD H -0.508594 -0.116373 0.184680 0.069 Uiso 1 1 calc R U . . .
HE H -0.399542 -0.127275 0.184671 0.069 Uiso 1 1 calc R U . . .
C09K C 0.604340 0.444600 1.330950 0.053 Uani 1 1 d . . . . .
H3 H 0.588398 0.404626 1.316479 0.080 Uiso 1 1 calc R U . . .
HF H 0.548097 0.460318 1.354173 0.080 Uiso 1 1 calc R U . . .
HG H 0.652227 0.434926 1.354173 0.080 Uiso 1 1 calc R U . . .
C09L C 0.955000 0.857290 0.088150 0.060 Uani 1 1 d . . . . .
H14 H 0.936588 0.871860 0.051694 0.091 Uiso 1 1 calc R U . . .
HH H 0.968908 0.810432 0.090831 0.091 Uiso 1 1 calc R U . . .
HI H 1.010910 0.882395 0.090829 0.091 Uiso 1 1 calc R U . . .
C09M C 1.450260 1.092300 0.834990 0.043 Uani 1 1 d . . . . .
H15 H 1.481838 1.095910 0.795081 0.065 Uiso 1 1 calc R U . . .
HJ H 1.456811 1.047749 0.853871 0.065 Uiso 1 1 calc R U . . .
HK H 1.478808 1.124036 0.853876 0.065 Uiso 1 1 calc R U . . .
C09N C -0.062850 0.109910 1.330590 0.050 Uani 1 1 d . . . . .
H8 H -0.078468 0.070234 1.315578 0.074 Uiso 1 1 calc R U . . .
HL H -0.119311 0.125242 1.353894 0.074 Uiso 1 1 calc R U . . .
HM H -0.015159 0.099899 1.353900 0.074 Uiso 1 1 calc R U . . .
C09O C 1.271060 0.778450 0.330690 0.047 Uani 1 1 d . . . . .
H10 H 1.254792 0.738584 0.316180 0.071 Uiso 1 1 calc R U . . .
HN H 1.214963 0.794341 0.353919 0.071 Uiso 1 1 calc R U . . .
HO H 1.318882 0.768522 0.353919 0.071 Uiso 1 1 calc R U . . .
C09P C 0.287210 0.526840 0.086940 0.062 Uani 1 1 d . . . . .
H12 H 0.266933 0.541369 0.051042 0.093 Uiso 1 1 calc R U . . .
HP H 0.302548 0.480244 0.088970 0.093 Uiso 1 1 calc R U . . .
HQ H 0.342794 0.552706 0.088973 0.093 Uiso 1 1 calc R U . . .
C09Q C 0.845730 0.541920 -0.428760 0.045 Uani 1 1 d . . . . .
H11 H 0.855340 0.529351 -0.467041 0.067 Uiso 1 1 calc R U . . .
HR H 0.782335 0.528263 -0.408295 0.067 Uiso 1 1 calc R U . . .
HS H 0.891898 0.520382 -0.408287 0.067 Uiso 1 1 calc R U . . .
C09R C 1.368250 0.813570 0.911000 0.058 Uani 1 1 d . . . . .
H2 H 1.376859 0.772524 0.894413 0.087 Uiso 1 1 calc R U . . .
HT H 1.305306 0.813407 0.934529 0.087 Uiso 1 1 calc R U . . .
HU H 1.415275 0.817504 0.934525 0.087 Uiso 1 1 calc R U . . .
C09S C 0.031870 0.145510 0.913370 0.061 Uani 1 1 d . . . . .
H7 H 0.038530 0.104107 0.897259 0.091 Uiso 1 1 calc R U . . .
HV H -0.030897 0.146835 0.936834 0.091 Uiso 1 1 calc R U . . .
HW H 0.079195 0.148658 0.936834 0.091 Uiso 1 1 calc R U . . .
C09T C 0.783760 0.758400 0.834500 0.045 Uani 1 1 d . . . . .
H13 H 0.814827 0.762029 0.794495 0.068 Uiso 1 1 calc R U . . .
HX H 0.790267 0.713783 0.853257 0.068 Uiso 1 1 calc R U . . .
HY H 0.812866 0.789982 0.853263 0.068 Uiso 1 1 calc R U . . .
C09U C 0.699980 0.481320 0.912220 0.058 Uani 1 1 d . . . . .
H09Z H 0.707089 0.439624 0.896592 0.086 Uiso 1 1 calc R U . . .
HZ H 0.637154 0.482619 0.935618 0.086 Uiso 1 1 calc R U . . .
H18 H 0.747216 0.485185 0.935616 0.086 Uiso 1 1 calc R U . . .
C09V C -0.489060 -0.125310 0.571080 0.059 Uani 1 1 d . . . . .
H9 H -0.479489 -0.137693 0.532736 0.089 Uiso 1 1 calc R U . . .
H19 H -0.552495 -0.138929 0.591499 0.089 Uiso 1 1 calc R U . . .
H20 H -0.442963 -0.147042 0.591501 0.089 Uiso 1 1 calc R U . . .
C09W C 0.750900 0.650160 -0.021290 0.051 Uani 1 1 d . . . . .
H09W H 0.794922 0.635697 -0.051185 0.062 Uiso 1 1 calc R U . . .
C09X C 1.418300 0.982470 0.979010 0.047 Uani 1 1 d . . . . .
H09X H 1.461117 0.965772 0.949794 0.057 Uiso 1 1 calc R U . . .
C09Y C -0.379740 0.191210 0.087880 0.058 Uani 1 1 d . . . . .
H17 H -0.398934 0.206000 0.051695 0.087 Uiso 1 1 calc R U . . .
H21 H -0.365840 0.144363 0.090243 0.087 Uiso 1 1 calc R U . . .
H22 H -0.323590 0.216253 0.090238 0.087 Uiso 1 1 calc R U . . .
C09Z C 0.179180 0.208360 0.570730 0.047 Uani 1 1 d . . . . .
H4 H 0.188840 0.196078 0.532349 0.070 Uiso 1 1 calc R U . . .
H23 H 0.115784 0.194591 0.591121 0.070 Uiso 1 1 calc R U . . .
H24 H 0.225345 0.186672 0.591120 0.070 Uiso 1 1 calc R U . . .
C0A0 C 0.085950 0.317720 -0.021070 0.049 Uani 1 1 d . . . . .
H0A0 H 0.130411 0.304089 -0.051183 0.059 Uiso 1 1 calc R U . . .

loop_
_atom_site_aniso_label
_atom_site_aniso_U_11
_atom_site_aniso_U_22
_atom_site_aniso_U_33
_atom_site_aniso_U_23
_atom_site_aniso_U_13
_atom_site_aniso_U_12
S001 0.043 0.043 0.043 -0.006 -0.008 0.001
S002 0.043 0.043 0.043 -0.006 -0.008 0.001
S003 0.042 0.042 0.042 -0.006 -0.008 0.001
S004 0.046 0.046 0.046 -0.006 -0.009 0.001
S005 0.045 0.045 0.045 -0.006 -0.009 0.001
S006 0.042 0.042 0.042 -0.006 -0.008 0.001
S007 0.038 0.038 0.038 -0.005 -0.007 0.001
S008 0.044 0.044 0.044 -0.006 -0.009 0.001
S009 0.043 0.043 0.043 -0.006 -0.008 0.001
S00A 0.044 0.044 0.044 -0.006 -0.009 0.001
S00B 0.043 0.043 0.043 -0.006 -0.008 0.001
S00C 0.048 0.048 0.048 -0.007 -0.009 0.001
S00D 0.044 0.044 0.044 -0.006 -0.008 0.001
S00E 0.048 0.048 0.048 -0.007 -0.009 0.001
S00F 0.048 0.048 0.048 -0.007 -0.009 0.001
S00G 0.048 0.048 0.048 -0.007 -0.009 0.001
S00H 0.046 0.046 0.046 -0.006 -0.009 0.001
S00I 0.042 0.042 0.042 -0.006 -0.008 0.001
S00J 0.045 0.045 0.045 -0.006 -0.009 0.001
S00K 0.047 0.047 0.047 -0.007 -0.009 0.001
S00L 0.039 0.039 0.039 -0.005 -0.008 0.001
S00M 0.048 0.048 0.048 -0.007 -0.009 0.001
S00N 0.042 0.042 0.042 -0.006 -0.008 0.001
S00O 0.039 0.039 0.039 -0.005 -0.008 0.001
C00P 0.039 0.039 0.039 -0.005 -0.008 0.001
C00Q 0.038 0.038 0.038 -0.005 -0.007 0.001
C00R 0.023 0.023 0.023 -0.003 -0.004 0.001
C00S 0.029 0.029 0.029 -0.004 -0.006 0.001
C00T 0.043 0.043 0.043 -0.006 -0.008 0.001
C00U 0.026 0.026 0.026 -0.004 -0.005 0.001
C00V 0.041 0.041 0.041 -0.006 -0.008 0.001
C00W 0.033 0.033 0.033 -0.004 -0.006 0.001
C00X 0.027 0.027 0.027 -0.004 -0.005 0.001
C00Y 0.025 0.025 0.025 -0.003 -0.005 0.001
C00Z 0.033 0.033 0.033 -0.005 -0.006 0.001
C010 0.035 0.035 0.035 -0.005 -0.007 0.001
C011 0.024 0.024 0.024 -0.003 -0.005 0.001
C013 0.027 0.027 0.027 -0.004 -0.005 0.001
C014 0.018 0.018 0.018 -0.002 -0.004 0.000
C015 0.030 0.030 0.030 -0.004 -0.006 0.001
C016 0.038 0.038 0.038 -0.005 -0.007 0.001
C017 0.028 0.028 0.028 -0.004 -0.005 0.001
C018 0.042 0.042 0.042 -0.006 -0.008 0.001
C019 0.041 0.041 0.041 -0.006 -0.008 0.001
C01A 0.042 0.042 0.042 -0.006 -0.008 0.001
C01B 0.033 0.033 0.033 -0.005 -0.006 0.001
C01C 0.029 0.029 0.029 -0.004 -0.006 0.001
C01D 0.029 0.029 0.029 -0.004 -0.006 0.001
C01E 0.027 0.027 0.027 -0.004 -0.005 0.001
C01F 0.034 0.034 0.034 -0.005 -0.007 0.001
C01G 0.036 0.036 0.036 -0.005 -0.007 0.001
C01H 0.026 0.026 0.026 -0.004 -0.005 0.001
C01I 0.033 0.033 0.033 -0.004 -0.006 0.001
C01J 0.031 0.031 0.031 -0.004 -0.006 0.001
C01K 0.029 0.029 0.029 -0.004 -0.006 0.001
C01L 0.032 0.032 0.032 -0.004 -0.006 0.001
C01M 0.033 0.033 0.033 -0.004 -0.006 0.001
C01N 0.035 0.035 0.035 -0.005 -0.007 0.001
C01O 0.027 0.027 0.027 -0.004 -0.005 0.001
C01P 0.035 0.035 0.035 -0.005 -0.007 0.001
C01Q 0.032 0.032 0.032 -0.004 -0.006 0.001
C01R 0.030 0.030 0.030 -0.004 -0.006 0.001
C01S 0.039 0.039 0.039 -0.005 -0.008 0.001
C01T 0.034 0.034 0.034 -0.005 -0.007 0.001
C01U 0.032 0.032 0.032 -0.004 -0.006 0.001
C01V 0.036 0.036 0.036 -0.005 -0.007 0.001
C01W 0.037 0.037 0.037 -0.005 -0.007 0.001
C01X 0.032 0.032 0.032 -0.004 -0.006 0.001
C01Y 0.030 0.030 0.030 -0.004 -0.006 0.001
C01Z 0.029 0.029 0.029 -0.004 -0.006 0.001
C020 0.030 0.030 0.030 -0.004 -0.006 0.001
C021 0.035 0.035 0.035 -0.005 -0.007 0.001
C022 0.036 0.036 0.036 -0.005 -0.007 0.001
C023 0.028 0.028 0.028 -0.004 -0.005 0.001
C024 0.033 0.033 0.033 -0.005 -0.006 0.001
C025 0.034 0.034 0.034 -0.005 -0.007 0.001
C026 0.031 0.031 0.031 -0.004 -0.006 0.001
C027 0.027 0.027 0.027 -0.004 -0.005 0.001
C028 0.030 0.030 0.030 -0.004 -0.006 0.001
C029 0.034 0.034 0.034 -0.005 -0.007 0.001
C02A 0.044 0.044 0.044 -0.006 -0.009 0.001
C02B 0.025 0.025 0.025 -0.003 -0.005 0.001
C02C 0.029 0.029 0.029 -0.004 -0.006 0.001
C02D 0.030 0.030 0.030 -0.004 -0.006 0.001
C02E 0.036 0.036 0.036 -0.005 -0.007 0.001
C02F 0.041 0.041 0.041 -0.006 -0.008 0.001
C02G 0.026 0.026 0.026 -0.004 -0.005 0.001
C02H 0.036 0.036 0.036 -0.005 -0.007 0.001
C02I 0.032 0.032 0.032 -0.004 -0.006 0.001
C02J 0.044 0.044 0.044 -0.006 -0.009 0.001
C02K 0.033 0.033 0.033 -0.005 -0.006 0.001
C02L 0.029 0.029 0.029 -0.004 -0.006 0.001
C02M 0.042 0.042 0.042 -0.006 -0.008 0.001
C02N 0.039 0.039 0.039 -0.005 -0.008 0.001
C02O 0.034 0.034 0.034 -0.005 -0.007 0.001
C02P 0.040 0.040 0.040 -0.005 -0.008 0.001
C02Q 0.028 0.028 0.028 -0.004 -0.005 0.001
C02R 0.029 0.029 0.029 -0.004 -0.006 0.001
C02S 0.038 0.038 0.038 -0.005 -0.007 0.001
C02T 0.026 0.026 0.026 -0.004 -0.005 0.001
C02U 0.039 0.039 0.039 -0.005 -0.008 0.001
C02V 0.041 0.041 0.041 -0.006 -0.008 0.001
C02W 0.034 0.034 0.034 -0.005 -0.007 0.001
C02X 0.038 0.038 0.038 -0.005 -0.007 0.001
C02Y 0.029 0.029 0.029 -0.004 -0.006 0.001
C02Z 0.045 0.045 0.045 -0.006 -0.009 0.001
C030 0.036 0.036 0.036 -0.005 -0.007 0.001
C031 0.034 0.034 0.034 -0.005 -0.007 0.001
C032 0.037 0.037 0.037 -0.005 -0.007 0.001
C033 0.035 0.035 0.035 -0.005 -0.007 0.001
C034 0.032 0.032 0.032 -0.004 -0.006 0.001
C035 0.033 0.033 0.033 -0.004 -0.006 0.001
C036 0.037 0.037 0.037 -0.005 -0.007 0.001
C037 0.034 0.034 0.034 -0.005 -0.007 0.001
C038 0.029 0.029 0.029 -0.004 -0.006 0.001
C039 0.037 0.037 0.037 -0.005 -0.007 0.001
C03A 0.036 0.036 0.036 -0.005 -0.007 0.001
C03B 0.034 0.034 0.034 -0.005 -0.007 0.001
C03C 0.029 0.029 0.029 -0.004 -0.006 0.001
C03D 0.038 0.038 0.038 -0.005 -0.007 0.001
C03E 0.038 0.038 0.038 -0.005 -0.007 0.001
C03F 0.032 0.032 0.032 -0.004 -0.006 0.001
C03G 0.034 0.034 0.034 -0.005 -0.007 0.001
C03H 0.046 0.046 0.046 -0.006 -0.009 0.001
C03I 0.032 0.032 0.032 -0.004 -0.006 0.001
C03J 0.031 0.031 0.031 -0.004 -0.006 0.001
C03K 0.032 0.032 0.032 -0.004 -0.006 0.001
C03L 0.033 0.033 0.033 -0.005 -0.006 0.001
C03M 0.037 0.037 0.037 -0.005 -0.007 0.001
C03N 0.032 0.032 0.032 -0.004 -0.006 0.001
C03O 0.029 0.029 0.029 -0.004 -0.006 0.001
C03P 0.040 0.040 0.040 -0.005 -0.008 0.001
C03Q 0.033 0.033 0.033 -0.005 -0.006 0.001
C03R 0.037 0.037 0.037 -0.005 -0.007 0.001
C03S 0.034 0.034 0.034 -0.005 -0.007 0.001
C03T 0.031 0.031 0.031 -0.004 -0.006 0.001
C03U 0.031 0.031 0.031 -0.004 -0.006 0.001
C03V 0.037 0.037 0.037 -0.005 -0.007 0.001
C03W 0.030 0.030 0.030 -0.004 -0.006 0.001
C03X 0.035 0.035 0.035 -0.005 -0.007 0.001
C03Y 0.036 0.036 0.036 -0.005 -0.007 0.001
C03Z 0.040 0.040 0.040 -0.005 -0.008 0.001
C040 0.037 0.037 0.037 -0.005 -0.007 0.001
C041 0.040 0.040 0.040 -0.006 -0.008 0.001
C042 0.032 0.032 0.032 -0.004 -0.006 0.001
C043 0.041 0.041 0.041 -0.006 -0.008 0.001
C044 0.033 0.033 0.033 -0.005 -0.006 0.001
C045 0.037 0.037 0.037 -0.005 -0.007 0.001
C046 0.038 0.038 0.038 -0.005 -0.007 0.001
C047 0.037 0.037 0.037 -0.005 -0.007 0.001
C048 0.039 0.039 0.039 -0.005 -0.008 0.001
C049 0.041 0.041 0.041 -0.006 -0.008 0.001
C04A 0.041 0.041 0.041 -0.006 -0.008 0.001
C04B 0.033 0.033 0.033 -0.005 -0.006 0.001
C04C 0.033 0.033 0.033 -0.005 -0.006 0.001
C04D 0.024 0.024 0.024 -0.003 -0.005 0.001
C04F 0.032 0.032 0.032 -0.004 -0.006 0.001
C04G 0.041 0.041 0.041 -0.006 -0.008 0.001
C04H 0.032 0.032 0.032 -0.004 -0.006 0.001
C04I 0.035 0.035 0.035 -0.005 -0.007 0.001
C04J 0.032 0.032 0.032 -0.004 -0.006 0.001
C04K 0.031 0.031 0.031 -0.004 -0.006 0.001
C04M 0.030 0.030 0.030 -0.004 -0.006 0.001
C04N 0.042 0.042 0.042 -0.006 -0.008 0.001
C04O 0.041 0.041 0.041 -0.006 -0.008 0.001
C04P 0.033 0.033 0.033 -0.005 -0.006 0.001
C04Q 0.041 0.041 0.041 -0.006 -0.008 0.001
C04R 0.040 0.040 0.040 -0.005 -0.008 0.001
C04S 0.040 0.040 0.040 -0.005 -0.008 0.001
C04U 0.030 0.030 0.030 -0.004 -0.006 0.001
C04V 0.033 0.033 0.033 -0.004 -0.006 0.001
C04W 0.037 0.037 0.037 -0.005 -0.007 0.001
C04X 0.029 0.029 0.029 -0.004 -0.006 0.001
C04E 0.033 0.033 0.033 -0.005 -0.006 0.001
C06Z 0.026 0.026 0.026 -0.004 -0.005 0.001
C04L 0.034 0.034 0.034 -0.005 -0.007 0.001
C04T 0.042 0.042 0.042 -0.006 -0.008 0.001
C012 0.029 0.029 0.029 -0.004 -0.006 0.001
C04Y 0.032 0.032 0.032 -0.004 -0.006 0.001
C04Z 0.029 0.029 0.029 -0.004 -0.006 0.001
C050 0.029 0.029 0.029 -0.004 -0.006 0.001
C051 0.033 0.033 0.033 -0.005 -0.006 0.001
C052 0.041 0.041 0.041 -0.006 -0.008 0.001
C053 0.041 0.041 0.041 -0.006 -0.008 0.001
C054 0.040 0.040 0.040 -0.005 -0.008 0.001
C055 0.038 0.038 0.038 -0.005 -0.007 0.001
C056 0.039 0.039 0.039 -0.005 -0.007 0.001
C057 0.033 0.033 0.033 -0.005 -0.006 0.001
C058 0.040 0.040 0.040 -0.005 -0.008 0.001
C059 0.025 0.025 0.025 -0.003 -0.005 0.001
C05A 0.035 0.035 0.035 -0.005 -0.007 0.001
C05B 0.041 0.041 0.041 -0.006 -0.008 0.001
C05C 0.042 0.042 0.042 -0.006 -0.008 0.001
C05D 0.032 0.032 0.032 -0.004 -0.006 0.001
C05E 0.036 0.036 0.036 -0.005 -0.007 0.001
C05F 0.044 0.044 0.044 -0.006 -0.008 0.001
C05G 0.048 0.048 0.048 -0.007 -0.009 0.001
C05H 0.045 0.045 0.045 -0.006 -0.009 0.001
C05I 0.039 0.039 0.039 -0.005 -0.008 0.001
C05J 0.046 0.046 0.046 -0.006 -0.009 0.001
C05K 0.030 0.030 0.030 -0.004 -0.006 0.001
C05L 0.049 0.049 0.049 -0.007 -0.010 0.001
C05M 0.035 0.035 0.035 -0.005 -0.007 0.001
C05N 0.037 0.037 0.037 -0.005 -0.007 0.001
C05O 0.032 0.032 0.032 -0.004 -0.006 0.001
C05P 0.038 0.038 0.038 -0.005 -0.007 0.001
C05Q 0.040 0.040 0.040 -0.006 -0.008 0.001
C05R 0.033 0.033 0.033 -0.005 -0.006 0.001
C05S 0.033 0.033 0.033 -0.005 -0.006 0.001
C05T 0.027 0.027 0.027 -0.004 -0.005 0.001
C05U 0.035 0.035 0.035 -0.005 -0.007 0.001
C05V 0.039 0.039 0.039 -0.005 -0.008 0.001
C05W 0.040 0.040 0.040 -0.005 -0.008 0.001
C05X 0.033 0.033 0.033 -0.005 -0.006 0.001
C05Y 0.036 0.036 0.036 -0.005 -0.007 0.001
C05Z 0.035 0.035 0.035 -0.005 -0.007 0.001
C060 0.029 0.029 0.029 -0.004 -0.006 0.001
C061 0.039 0.039 0.039 -0.005 -0.008 0.001
C062 0.032 0.032 0.032 -0.004 -0.006 0.001
C063 0.033 0.033 0.033 -0.005 -0.006 0.001
C064 0.041 0.041 0.041 -0.006 -0.008 0.001
C065 0.036 0.036 0.036 -0.005 -0.007 0.001
C066 0.042 0.042 0.042 -0.006 -0.008 0.001
C067 0.035 0.035 0.035 -0.005 -0.007 0.001
C068 0.041 0.041 0.041 -0.006 -0.008 0.001
C069 0.029 0.029 0.029 -0.004 -0.006 0.001
C06A 0.035 0.035 0.035 -0.005 -0.007 0.001
C06B 0.033 0.033 0.033 -0.005 -0.006 0.001
C06C 0.035 0.035 0.035 -0.005 -0.007 0.001
C06D 0.028 0.028 0.028 -0.004 -0.005 0.001
C06E 0.049 0.049 0.049 -0.007 -0.010 0.001
C06F 0.038 0.038 0.038 -0.005 -0.007 0.001
C06G 0.033 0.033 0.033 -0.005 -0.006 0.001
C06H 0.037 0.037 0.037 -0.005 -0.007 0.001
C06I 0.037 0.037 0.037 -0.005 -0.007 0.001
C06J 0.040 0.040 0.040 -0.006 -0.008 0.001
C06K 0.036 0.036 0.036 -0.005 -0.007 0.001
C06L 0.033 0.033 0.033 -0.005 -0.006 0.001
C06M 0.029 0.029 0.029 -0.004 -0.006 0.001
C06N 0.049 0.049 0.049 -0.007 -0.010 0.001
C06O 0.050 0.050 0.050 -0.007 -0.010 0.001
C06P 0.044 0.044 0.044 -0.006 -0.009 0.001
C06Q 0.031 0.031 0.031 -0.004 -0.006 0.001
C06R 0.037 0.037 0.037 -0.005 -0.007 0.001
C06S 0.036 0.036 0.036 -0.005 -0.007 0.001
C06T 0.042 0.042 0.042 -0.006 -0.008 0.001
C06U 0.035 0.035 0.035 -0.005 -0.007 0.001
C06V 0.040 0.040 0.040 -0.005 -0.008 0.001
C06W 0.030 0.030 0.030 -0.004 -0.006 0.001
C06X 0.043 0.043 0.043 -0.006 -0.008 0.001
C06Y 0.033 0.033 0.033 -0.005 -0.006 0.001
C070 0.044 0.044 0.044 -0.006 -0.009 0.001
C071 0.034 0.034 0.034 -0.005 -0.007 0.001
C072 0.038 0.038 0.038 -0.005 -0.007 0.001
C073 0.034 0.034 0.034 -0.005 -0.007 0.001
C074 0.048 0.048 0.048 -0.007 -0.009 0.001
C075 0.035 0.035 0.035 -0.005 -0.007 0.001
C076 0.033 0.033 0.033 -0.004 -0.006 0.001
C077 0.038 0.038 0.038 -0.005 -0.007 0.001
C078 0.026 0.026 0.026 -0.004 -0.005 0.001
C079 0.041 0.041 0.041 -0.006 -0.008 0.001
C07A 0.031 0.031 0.031 -0.004 -0.006 0.001
C07B 0.041 0.041 0.041 -0.006 -0.008 0.001
C07C 0.047 0.047 0.047 -0.006 -0.009 0.001
C07D 0.042 0.042 0.042 -0.006 -0.008 0.001
C07E 0.034 0.034 0.034 -0.005 -0.007 0.001
C07F 0.041 0.041 0.041 -0.006 -0.008 0.001
C07G 0.038 0.038 0.038 -0.005 -0.007 0.001
C07H 0.039 0.039 0.039 -0.005 -0.008 0.001
C07I 0.044 0.044 0.044 -0.006 -0.009 0.001
C07J 0.047 0.047 0.047 -0.006 -0.009 0.001
C07K 0.037 0.037 0.037 -0.005 -0.007 0.001
C07L 0.039 0.039 0.039 -0.005 -0.007 0.001
C07M 0.043 0.043 0.043 -0.006 -0.008 0.001
C07N 0.045 0.045 0.045 -0.006 -0.009 0.001
C07O 0.035 0.035 0.035 -0.005 -0.007 0.001
C07P 0.040 0.040 0.040 -0.005 -0.008 0.001
C07Q 0.039 0.039 0.039 -0.005 -0.008 0.001
C07R 0.034 0.034 0.034 -0.005 -0.007 0.001
C07S 0.037 0.037 0.037 -0.005 -0.007 0.001
C07T 0.029 0.029 0.029 -0.004 -0.006 0.001
C07U 0.038 0.038 0.038 -0.005 -0.007 0.001
C07V 0.029 0.029 0.029 -0.004 -0.006 0.001
C07W 0.043 0.043 0.043 -0.006 -0.008 0.001
C07X 0.041 0.041 0.041 -0.006 -0.008 0.001
C07Y 0.033 0.033 0.033 -0.004 -0.006 0.001
C07Z 0.043 0.043 0.043 -0.006 -0.008 0.001
C080 0.038 0.038 0.038 -0.005 -0.007 0.001
C081 0.027 0.027 0.027 -0.004 -0.005 0.001
C082 0.033 0.033 0.033 -0.004 -0.006 0.001
C083 0.039 0.039 0.039 -0.005 -0.008 0.001
C084 0.043 0.043 0.043 -0.006 -0.008 0.001
C085 0.033 0.033 0.033 -0.005 -0.006 0.001
C086 0.036 0.036 0.036 -0.005 -0.007 0.001
C087 0.038 0.038 0.038 -0.005 -0.007 0.001
C088 0.038 0.038 0.038 -0.005 -0.007 0.001
C089 0.039 0.039 0.039 -0.005 -0.008 0.001
C08A 0.035 0.035 0.035 -0.005 -0.007 0.001
C08B 0.033 0.033 0.033 -0.004 -0.006 0.001
C08C 0.047 0.047 0.047 -0.006 -0.009 0.001
C08D 0.039 0.039 0.039 -0.005 -0.008 0.001
C08E 0.040 0.040 0.040 -0.006 -0.008 0.001
C08F 0.044 0.044 0.044 -0.006 -0.009 0.001
C08G 0.046 0.046 0.046 -0.006 -0.009 0.001
C08H 0.036 0.036 0.036 -0.005 -0.007 0.001
C08I 0.045 0.045 0.045 -0.006 -0.009 0.001
C08J 0.051 0.051 0.051 -0.007 -0.010 0.001
C08K 0.044 0.044 0.044 -0.006 -0.009 0.001
C08L 0.041 0.041 0.041 -0.006 -0.008 0.001
C08M 0.052 0.052 0.052 -0.007 -0.010 0.001
C08N 0.030 0.030 0.030 -0.004 -0.006 0.001
C08O 0.046 0.046 0.046 -0.006 -0.009 0.001
C08P 0.049 0.049 0.049 -0.007 -0.009 0.001
C08Q 0.041 0.041 0.041 -0.006 -0.008 0.001
C08R 0.039 0.039 0.039 -0.005 -0.008 0.001
C08S 0.045 0.045 0.045 -0.006 -0.009 0.001
C08T 0.051 0.051 0.051 -0.007 -0.010 0.001
C08U 0.049 0.049 0.049 -0.007 -0.009 0.001
C08V 0.042 0.042 0.042 -0.006 -0.008 0.001
C08W 0.042 0.042 0.042 -0.006 -0.008 0.001
C08X 0.042 0.042 0.042 -0.006 -0.008 0.001
C08Y 0.045 0.045 0.045 -0.006 -0.009 0.001
C08Z 0.046 0.046 0.046 -0.006 -0.009 0.001
C090 0.044 0.044 0.044 -0.006 -0.009 0.001
C091 0.064 0.064 0.064 -0.009 -0.012 0.002
C092 0.047 0.047 0.047 -0.006 -0.009 0.001
C093 0.047 0.047 0.047 -0.006 -0.009 0.001
C094 0.045 0.045 0.045 -0.006 -0.009 0.001
C095 0.044 0.044 0.044 -0.006 -0.009 0.001
C096 0.042 0.042 0.042 -0.006 -0.008 0.001
C097 0.046 0.046 0.046 -0.006 -0.009 0.001
C098 0.047 0.047 0.047 -0.006 -0.009 0.001
C099 0.044 0.044 0.044 -0.006 -0.009 0.001
C09A 0.043 0.043 0.043 -0.006 -0.008 0.001
C09B 0.060 0.060 0.060 -0.008 -0.012 0.002
C09C 0.048 0.048 0.048 -0.007 -0.009 0.001
C09D 0.046 0.046 0.046 -0.006 -0.009 0.001
C09E 0.052 0.052 0.052 -0.007 -0.010 0.001
C09F 0.046 0.046 0.046 -0.006 -0.009 0.001
C09G 0.037 0.037 0.037 -0.005 -0.007 0.001
C09H 0.042 0.042 0.042 -0.006 -0.008 0.001
C09I 0.035 0.035 0.035 -0.005 -0.007 0.001
C09J 0.046 0.046 0.046 -0.006 -0.009 0.001
C09K 0.053 0.053 0.053 -0.007 -0.010 0.001
C09L 0.060 0.060 0.060 -0.008 -0.012 0.002
C09M 0.043 0.043 0.043 -0.006 -0.008 0.001
C09N 0.050 0.050 0.050 -0.007 -0.010 0.001
C09O 0.047 0.047 0.047 -0.007 -0.009 0.001
C09P 0.062 0.062 0.062 -0.009 -0.012 0.002
C09Q 0.045 0.045 0.045 -0.006 -0.009 0.001
C09R 0.058 0.058 0.058 -0.008 -0.011 0.002
C09S 0.061 0.061 0.061 -0.008 -0.012 0.002
C09T 0.045 0.045 0.045 -0.006 -0.009 0.001
C09U 0.058 0.058 0.058 -0.008 -0.011 0.001
C09V 0.059 0.059 0.059 -0.008 -0.012 0.002
C09W 0.051 0.051 0.051 -0.007 -0.010 0.001
C09X 0.047 0.047 0.047 -0.007 -0.009 0.001
C09Y 0.058 0.058 0.058 -0.008 -0.011 0.002
C09Z 0.047 0.047 0.047 -0.006 -0.009 0.001
C0A0 0.049 0.049 0.049 -0.007 -0.010 0.001

loop_
_atom_type_symbol
_atom_type_description
_atom_type_scat_dispersion_real
_atom_type_scat_dispersion_imag
_atom_type_scat_source
C C 0.0181 0.0091 'International Tables Vol C Tables 4.2.6.8 and 6.1.1.4'
H H 0.0000 0.0000 'International Tables Vol C Tables 4.2.6.8 and 6.1.1.4'
S S 0.3331 0.5567 'International Tables Vol C Tables 4.2.6.8 and 6.1.1.4'

loop_
_geom_angle_atom_site_label_1
_geom_angle_atom_site_label_2
_geom_angle_atom_site_label_3
_geom_angle
_geom_angle_site_symmetry_1
_geom_angle_site_symmetry_3
_geom_angle_publ_flag
C096 S001 C05S 103.6 . . ?
C09H S002 C073 104.2 . . ?
C05P S003 C09E 103.7 . . ?
C09U S004 C04X 103.2 . . ?
C09R S005 C069 104.6 . . ?
C01Y S006 C09K 103.3 . . ?
C07P S007 C099 102.9 . . ?
C09S S008 C06D 103.2 . . ?
C01M S009 C09N 102.2 . . ?
C01E S00A C09O 102.6 . . ?
C04B S00B C09Q 103.0 . . ?
C00S S00C C09T 100.9 . . ?
C04Y S00D C09J 102.9 . . ?
C00Z S00E C09M 101.9 . . ?
C00X S00F C09B 101.7 . . ?
C09L S00G C04C 105.4 . . ?
C09Y S00H C04Q 106.7 . . ?
C04Z S00I C09V 103.2 . . ?
C056 S00J C09D 104.6 . . ?
C09P S00K C04D 107.7 . . ?
C091 S00L C081 105.5 . . ?
C09C S00M C03Y 104.5 . . ?
C04K S00N C09Z 103.0 . . ?
C095 S00O C07R 104.2 . . ?
C03O C00P C03A 175.0 . . ?
C035 C00Q C037 175.6 . . ?
C013 C00R C020 123.9 . . ?
C013 C00R C03J 122.0 . . ?
C020 C00R C03J 114.1 . . ?
C02H C00S S00C 127.6 . . ?
C02H C00S C036 116.0 . . ?
C036 C00S S00C 116.3 . . ?
C01Q C00T C03G 173.7 . . ?
C065 C00U C014 178.5 . . ?
C04I C00V C02X 179.2 . . ?
C03G C00W H00W 119.7 . . ?
C03V C00W H00W 119.7 . . ?
C03V C00W C03G 120.5 . . ?
C021 C00X S00F 114.8 . . ?
C022 C00X S00F 127.5 . . ?
C022 C00X C021 117.7 . . ?
C01L C00Y C01V 118.8 . . ?
C01L C00Y C03T 129.4 . . ?
C03T C00Y C01V 111.6 . . ?
C02F C00Z S00E 126.9 . . ?
C02M C00Z S00E 116.7 . . ?
C02M C00Z C02F 116.3 . . ?
C02R C010 C03P 177.6 . . ?
C017 C011 C03Z 119.4 . . ?
C017 C011 C053 121.8 . . ?
C053 C011 C03Z 118.7 . . ?
C07E C013 C00R 177.6 . . ?
C00U C014 C01W 122.9 . . ?
C00U C014 C03B 122.6 . . ?
C01W C014 C03B 114.4 . . ?
C041 C015 C02P 176.8 . . ?
C02X C016 H016 118.0 . . ?
C03X C016 H016 118.0 . . ?
C03X C016 C02X 124.1 . . ?
C07O C017 C011 177.0 . . ?
C04P C018 C04G 176.8 . . ?
C029 C019 C06P 117.6 . . ?
C06F C019 C029 121.5 . . ?
C06F C019 C06P 120.8 . . ?
C02S C01A C05G 117.6 . . ?
C06K C01A C02S 120.8 . . ?
C06K C01A C05G 121.5 . . ?
C01D C01B C055 119.2 . . ?
C01D C01B C05N 121.8 . . ?
C055 C01B C05N 118.9 . . ?
C024 C01C C03H 178.6 . . ?
C06G C01D C01B 176.1 . . ?
C03K C01E S00A 126.4 . . ?
C06L C01E S00A 116.3 . . ?
C06L C01E C03K 117.3 . . ?
C04J C01F H01F 121.7 . . ?
C04J C01F C06D 116.5 . . ?
C06D C01F H01F 121.7 . . ?
C02P C01G H01G 119.1 . . ?
C031 C01G H01G 119.1 . . ?
C031 C01G C02P 121.9 . . ?
C02C C01H C05U 176.0 . . ?
C02U C01I H01I 119.1 . . ?
C02U C01I C037 121.9 . . ?
C037 C01I H01I 119.1 . . ?
C03C C01J H01J 119.0 . . ?
C03C C01J C04G 122.0 . . ?
C04G C01J H01J 119.0 . . ?
C01W C01K H01K 121.6 . . ?
C01W C01K C04C 116.8 . . ?
C04C C01K H01K 121.6 . . ?
C06W C01L C00Y 176.2 . . ?
C03S C01M S009 125.9 . . ?
C05R C01M S009 117.0 . . ?
C05R C01M C03S 117.1 . . ?
C04S C01N C047 119.6 . . ?
C05A C01N C047 118.2 . . ?
C05A C01N C04S 122.2 . . ?
C058 C01O C04V 118.9 . . ?
C058 C01O C068 122.8 . . ?
C068 C01O C04V 118.3 . . ?
C023 C01P C052 121.2 . . ?
C023 C01P C05L 117.6 . . ?
C052 C01P C05L 121.1 . . ?
C00T C01Q C078 176.8 . . ?
C03K C01R H01R 120.4 . . ?
C03K C01R C03L 119.2 . . ?
C03L C01R H01R 120.4 . . ?
C02A C01S C05V 115.3 . . ?
C08C C01S C02A 120.9 . . ?
C08C C01S C05V 123.8 . . ?
C03W C01T H01T 120.0 . . ?
C03W C01T C069 120.0 . . ?
C069 C01T H01T 120.0 . . ?
C030 C01U H01U 120.1 . . ?
C030 C01U C03A 119.7 . . ?
C03A C01U H01U 120.1 . . ?
C00Y C01V H01V 119.5 . . ?
C027 C01V C00Y 121.1 . . ?
C027 C01V H01V 119.5 . . ?
C014 C01W H01W 118.3 . . ?
C01K C01W C014 123.5 . . ?
C01K C01W H01W 118.3 . . ?
C02O C01X C03D 176.0 . . ?
C02Q C01Y S006 125.5 . . ?
C02Q C01Y C072 117.3 . . ?
C072 C01Y S006 117.2 . . ?
C020 C01Z H01Z 121.7 . . ?
C020 C01Z C04Q 116.6 . . ?
C04Q C01Z H01Z 121.7 . . ?
C00R C020 H020 117.9 . . ?
C01Z C020 C00R 124.3 . . ?
C01Z C020 H020 117.9 . . ?
C00X C021 H021 119.5 . . ?
C00X C021 C04A 121.0 . . ?
C04A C021 H021 119.5 . . ?
C00X C022 H022 118.6 . . ?
C049 C022 C00X 122.9 . . ?
C049 C022 H022 118.6 . . ?
C07K C023 C01P 177.6 . . ?
C01C C024 C03I 176.1 . . ?
C02G C025 C066 178.1 . . ?
C02Q C026 H026 119.8 . . ?
C02Q C026 C03I 120.4 . . ?
C03I C026 H026 119.8 . . ?
C01V C027 H027 120.8 . . ?
C01V C027 C04D 118.3 . . ?
C04D C027 H027 120.8 . . ?
C038 C028 C06S 177.1 . . ?
C019 C029 C067 116.6 . . ?
C019 C029 C07U 121.1 . . ?
C067 C029 C07U 122.3 . . ?
C01S C02A C05C 116.3 . . ?
C075 C02A C01S 123.1 . . ?
C075 C02A C05C 120.5 . . ?
C02W C02B H02B 120.0 . . ?
C03S C02B H02B 120.0 . . ?
C03S C02B C02W 119.9 . . ?
C01H C02C C054 173.3 . . ?
C02T C02D C04V 177.5 . . ?
C03P C02E C08R 117.6 . . ?
C03U C02E C03P 124.9 . . ?
C03U C02E C08R 117.3 . . ?
C00Z C02F H02F 120.3 . . ?
C032 C02F C00Z 119.5 . . ?
C032 C02F H02F 120.3 . . ?
C025 C02G C047 177.2 . . ?
C00S C02H H02H 118.8 . . ?
C039 C02H C00S 122.3 . . ?
C039 C02H H02H 118.8 . . ?
C02X C02I H02I 120.5 . . ?
C02X C02I C05Z 118.9 . . ?
C05Z C02I H02I 120.5 . . ?
C05S C02J H02J 121.2 . . ?
C074 C02J H02J 121.2 . . ?
C074 C02J C05S 117.6 . . ?
C059 C02K C06T 120.6 . . ?
C059 C02K C08G 120.7 . . ?
C08G C02K C06T 118.6 . . ?
C03Q C02L C06T 177.0 . . ?
C00Z C02M H02M 119.1 . . ?
C046 C02M C00Z 121.8 . . ?
C046 C02M H02M 119.1 . . ?
C04R C02N C054 118.2 . . ?
C05M C02N C04R 123.0 . . ?
C05M C02N C054 118.8 . . ?
C01X C02O C03L 177.3 . . ?
C01G C02P C015 124.0 . . ?
C01G C02P C044 120.2 . . ?
C044 C02P C015 115.8 . . ?
C01Y C02Q H02Q 118.9 . . ?
C026 C02Q C01Y 122.1 . . ?
C026 C02Q H02Q 118.9 . . ?
C010 C02R C02W 173.7 . . ?
C01A C02S C057 117.1 . . ?
C01A C02S C089 121.2 . . ?
C089 C02S C057 121.6 . . ?
C02D C02T C063 178.4 . . ?
C01I C02U H02U 119.1 . . ?
C01I C02U C07P 121.8 . . ?
C07P C02U H02U 119.1 . . ?
C05P C02V H02V 121.3 . . ?
C06E C02V H02V 121.3 . . ?
C06E C02V C05P 117.3 . . ?
C02B C02W C02R 114.8 . . ?
C07H C02W C02B 117.2 . . ?
C07H C02W C02R 128.0 . . ?
C016 C02X C00V 122.9 . . ?
C016 C02X C02I 119.1 . . ?
C02I C02X C00V 117.8 . . ?
C040 C02Y C05F 179.0 . . ?
C05W C02Z H02Z 121.5 . . ?
C05W C02Z C073 116.9 . . ?
C073 C02Z H02Z 121.5 . . ?
C01U C030 H030 120.0 . . ?
C01U C030 C07R 120.0 . . ?
C07R C030 H030 120.0 . . ?
C01G C031 H031 119.9 . . ?
C01G C031 C03Y 120.2 . . ?
C03Y C031 H031 119.9 . . ?
C02F C032 H032 119.0 . . ?
C02F C032 C061 122.1 . . ?
C061 C032 H032 119.0 . . ?
C06H C033 C06S 119.2 . . ?
C06H C033 C083 120.6 . . ?
C083 C033 C06S 120.2 . . ?
C03H C034 C08N 116.9 . . ?
C042 C034 C03H 124.0 . . ?
C042 C034 C08N 119.1 . . ?
C00Q C035 C06U 174.9 . . ?
C00S C036 H036 118.6 . . ?
C04O C036 C00S 122.9 . . ?
C04O C036 H036 118.6 . . ?
C01I C037 C00Q 120.2 . . ?
C04M C037 C00Q 122.5 . . ?
C04M C037 C01I 117.2 . . ?
C028 C038 C04L 175.1 . . ?
C02H C039 H039 120.3 . . ?
C02H C039 C05Y 119.3 . . ?
C05Y C039 H039 120.3 . . ?
C01U C03A C00P 119.4 . . ?
C050 C03A C00P 122.2 . . ?
C050 C03A C01U 118.0 . . ?
C014 C03B H03B 119.3 . . ?
C04W C03B C014 121.4 . . ?
C04W C03B H03B 119.3 . . ?
C01J C03C H03C 119.1 . . ?
C01J C03C C04Y 121.9 . . ?
C04Y C03C H03C 119.1 . . ?
C01X C03D C03N 121.3 . . ?
C07C C03D C01X 120.5 . . ?
C07C C03D C03N 118.0 . . ?
C05K C03E C05F 120.6 . . ?
C05K C03E C087 117.9 . . ?
C087 C03E C05F 121.3 . . ?
C06D C03F H03F 119.5 . . ?
C06M C03F H03F 119.5 . . ?
C06M C03F C06D 121.0 . . ?
C00W C03G C00T 122.8 . . ?
C03R C03G C00T 119.3 . . ?
C03R C03G C00W 117.7 . . ?
C034 C03H C01C 125.6 . . ?
C034 C03H C070 117.1 . . ?
C070 C03H C01C 117.2 . . ?
C024 C03I C026 116.9 . . ?
C07I C03I C024 126.1 . . ?
C07I C03I C026 116.9 . . ?
C00R C03J H03J 118.6 . . ?
C04N C03J C00R 122.7 . . ?
C04N C03J H03J 118.6 . . ?
C01E C03K H03K 118.6 . . ?
C01R C03K C01E 122.8 . . ?
C01R C03K H03K 118.6 . . ?
C01R C03L C02O 118.5 . . ?
C07Q C03L C01R 119.6 . . ?
C07Q C03L C02O 121.9 . . ?
C04V C03M H03M 117.8 . . ?
C06X C03M H03M 117.8 . . ?
C06X C03M C04V 124.5 . . ?
C04F C03N C03D 121.2 . . ?
C04F C03N C08V 117.2 . . ?
C08V C03N C03D 121.4 . . ?
C00P C03O C07A 177.5 . . ?
C010 C03P C02E 126.0 . . ?
C010 C03P C07B 121.3 . . ?
C02E C03P C07B 112.7 . . ?
C02L C03Q C05T 175.9 . . ?
C03G C03R H03R 119.2 . . ?
C076 C03R C03G 121.5 . . ?
C076 C03R H03R 119.2 . . ?
C01M C03S H03S 119.1 . . ?
C02B C03S C01M 121.8 . . ?
C02B C03S H03S 119.1 . . ?
C00Y C03T H03T 116.6 . . ?
C04U C03T C00Y 126.8 . . ?
C04U C03T H03T 116.6 . . ?
C02E C03U C07M 122.8 . . ?
C02E C03U C085 117.1 . . ?
C07M C03U C085 120.1 . . ?
C00W C03V H03V 119.2 . . ?
C00W C03V C081 121.6 . . ?
C081 C03V H03V 119.2 . . ?
C01T C03W H03W 118.8 . . ?
C01T C03W C06B 122.3 . . ?
C06B C03W H03W 118.8 . . ?
C016 C03X H03X 120.5 . . ?
C016 C03X C056 118.9 . . ?
C056 C03X H03X 120.5 . . ?
C031 C03Y S00M 124.7 . . ?
C062 C03Y S00M 117.0 . . ?
C062 C03Y C031 118.2 . . ?
C011 C03Z H03Z 119.6 . . ?
C06R C03Z C011 120.7 . . ?
C06R C03Z H03Z 119.6 . . ?
C02Y C040 C06B 177.7 . . ?
C015 C041 C06I 175.5 . . ?
C034 C042 C07Z 123.7 . . ?
C034 C042 C08D 118.3 . . ?
C07Z C042 C08D 118.0 . . ?
C04G C043 H043 120.2 . . ?
C05O C043 H043 120.2 . . ?
C05O C043 C04G 119.6 . . ?
C02P C044 H044 120.3 . . ?
C02P C044 C062 119.4 . . ?
C062 C044 H044 120.3 . . ?
C054 C045 H045 119.0 . . ?
C07G C045 H045 119.0 . . ?
C07G C045 C054 122.0 . . ?
C02M C046 H046 119.8 . . ?
C061 C046 C02M 120.5 . . ?
C061 C046 H046 119.8 . . ?
C02G C047 C01N 121.6 . . ?
C048 C047 C01N 119.9 . . ?
C048 C047 C02G 118.5 . . ?
C047 C048 H048 119.7 . . ?
C06A C048 C047 120.7 . . ?
C06A C048 H048 119.7 . . ?
C022 C049 H049 120.9 . . ?
C022 C049 C05J 118.3 . . ?
C05J C049 H049 120.9 . . ?
C021 C04A H04A 121.2 . . ?
C05J C04A C021 117.7 . . ?
C05J C04A H04A 121.2 . . ?
C06N C04B S00B 121.2 . . ?
C06R C04B S00B 118.3 . . ?
C06R C04B C06N 120.3 . . ?
C01K C04C S00G 121.3 . . ?
C04W C04C S00G 116.7 . . ?
C04W C04C C01K 122.0 . . ?
C027 C04D S00K 120.3 . . ?
C04U C04D S00K 119.0 . . ?
C04U C04D C027 120.6 . . ?
C03N C04F C080 118.5 . . ?
C03N C04F C08B 121.9 . . ?
C08B C04F C080 119.6 . . ?
C01J C04G C018 121.9 . . ?
C01J C04G C043 118.9 . . ?
C043 C04G C018 119.1 . . ?
C069 C04H H04H 118.1 . . ?
C07T C04H H04H 118.1 . . ?
C07T C04H C069 123.9 . . ?
C00V C04I C06Y 176.1 . . ?
C01F C04J H04J 117.3 . . ?
C01F C04J C05T 125.4 . . ?
C05T C04J H04J 117.3 . . ?
C05X C04K S00N 121.1 . . ?
C06C C04K S00N 117.6 . . ?
C06C C04K C05X 120.9 . . ?
C037 C04M H04M 119.3 . . ?
C07V C04M C037 121.4 . . ?
C07V C04M H04M 119.3 . . ?
C03J C04N H04N 119.4 . . ?
C03J C04N C04Q 121.2 . . ?
C04Q C04N H04N 119.4 . . ?
C036 C04O H04O 119.6 . . ?
C05Y C04O C036 120.7 . . ?
C05Y C04O H04O 119.6 . . ?
C018 C04P C07S 178.7 . . ?
C01Z C04Q S00H 120.6 . . ?
C04N C04Q S00H 118.3 . . ?
C04N C04Q C01Z 121.0 . . ?
C02N C04R C077 117.0 . . ?
C02N C04R C078 121.0 . . ?
C078 C04R C077 121.7 . . ?
C01N C04S H04S 120.4 . . ?
C09F C04S C01N 119.1 . . ?
C09F C04S H04S 120.4 . . ?
C03T C04U C04D 121.3 . . ?
C03T C04U H04U 119.4 . . ?
C04D C04U H04U 119.4 . . ?
C02D C04V C01O 123.3 . . ?
C03M C04V C01O 117.3 . . ?
C03M C04V C02D 119.4 . . ?
C03B C04W H04W 119.1 . . ?
C04C C04W C03B 121.8 . . ?
C04C C04W H04W 119.1 . . ?
C04E C04X S004 113.3 . . ?
C04E C04X C012 120.0 . . ?
C012 C04X S004 126.6 . . ?
C04X C04E H04E 120.0 . . ?
C04X C04E C06Z 120.0 . . ?
C06Z C04E H04E 120.0 . . ?
C04E C06Z H06Z 120.0 . . ?
C04L C06Z C04E 120.0 . . ?
C04L C06Z H06Z 120.0 . . ?
C06Z C04L C038 121.0 . . ?
C04T C04L C038 119.0 . . ?
C04T C04L C06Z 120.0 . . ?
C04L C04T H04T 120.0 . . ?
C04L C04T C012 120.0 . . ?
C012 C04T H04T 120.0 . . ?
C04X C012 H012 120.0 . . ?
C04T C012 C04X 120.0 . . ?
C04T C012 H012 120.0 . . ?
C03C C04Y S00D 127.1 . . ?
C05O C04Y S00D 116.1 . . ?
C05O C04Y C03C 116.8 . . ?
C05B C04Z S00I 122.4 . . ?
C05Q C04Z S00I 117.5 . . ?
C05Q C04Z C05B 119.9 . . ?
C03A C050 H050 119.2 . . ?
C082 C050 C03A 121.6 . . ?
C082 C050 H050 119.2 . . ?
C05S C051 H051 119.5 . . ?
C05S C051 C08A 121.0 . . ?
C08A C051 H051 119.5 . . ?
C01P C052 H052 120.5 . . ?
C01P C052 C06C 118.9 . . ?
C06C C052 H052 120.5 . . ?
C011 C053 H053 119.2 . . ?
C011 C053 C06N 121.6 . . ?
C06N C053 H053 119.2 . . ?
C02C C054 C02N 119.3 . . ?
C045 C054 C02C 121.8 . . ?
C045 C054 C02N 118.9 . . ?
C01B C055 H055 119.7 . . ?
C05Q C055 C01B 120.6 . . ?
C05Q C055 H055 119.7 . . ?
C03X C056 S00J 124.9 . . ?
C05Z C056 S00J 118.3 . . ?
C05Z C056 C03X 116.7 . . ?
C02S C057 C05I 121.8 . . ?
C071 C057 C02S 121.2 . . ?
C071 C057 C05I 117.0 . . ?
C01O C058 C07L 116.3 . . ?
C07A C058 C01O 120.4 . . ?
C07A C058 C07L 123.3 . . ?
C02K C059 C07S 120.5 . . ?
C02K C059 C09G 120.9 . . ?
C09G C059 C07S 118.5 . . ?
C01N C05A C064 118.4 . . ?
C01N C05A C06U 121.3 . . ?
C06U C05A C064 120.2 . . ?
C04Z C05B H05B 120.4 . . ?
C05N C05B C04Z 119.3 . . ?
C05N C05B H05B 120.4 . . ?
C02A C05C H05C 119.1 . . ?
C094 C05C C02A 121.9 . . ?
C094 C05C H05C 119.1 . . ?
C05P C05D H05D 120.3 . . ?
C05P C05D C086 119.3 . . ?
C086 C05D H05D 120.3 . . ?
C06V C05E C05Y 175.2 . . ?
C02Y C05F C03E 120.9 . . ?
C02Y C05F C08T 118.7 . . ?
C08T C05F C03E 120.3 . . ?
C01A C05G H05G 119.8 . . ?
C08Z C05G C01A 120.4 . . ?
C08Z C05G H05G 119.8 . . ?
C06Q C05H C067 178.9 . . ?
C06O C05I C057 175.1 . . ?
C04A C05J C049 122.4 . . ?
C04A C05J C06Q 118.0 . . ?
C06Q C05J C049 119.6 . . ?
C03E C05K C06I 117.7 . . ?
C03E C05K C09I 122.3 . . ?
C09I C05K C06I 120.0 . . ?
C01P C05L H05L 120.4 . . ?
C05X C05L C01P 119.2 . . ?
C05X C05L H05L 120.4 . . ?
C02N C05M H05M 120.1 . . ?
C02N C05M C098 119.9 . . ?
C098 C05M H05M 120.1 . . ?
C01B C05N H05N 119.6 . . ?
C05B C05N C01B 120.9 . . ?
C05B C05N H05N 119.6 . . ?
C043 C05O C04Y 120.8 . . ?
C043 C05O H05O 119.6 . . ?
C04Y C05O H05O 119.6 . . ?
C02V C05P S003 122.6 . . ?
C05D C05P S003 115.6 . . ?
C05D C05P C02V 121.8 . . ?
C04Z C05Q H05Q 119.8 . . ?
C055 C05Q C04Z 120.3 . . ?
C055 C05Q H05Q 119.8 . . ?
C01M C05R H05R 119.8 . . ?
C07H C05R C01M 120.4 . . ?
C07H C05R H05R 119.8 . . ?
C02J C05S S001 121.6 . . ?
C051 C05S S001 116.2 . . ?
C051 C05S C02J 122.0 . . ?
C04J C05T C03Q 123.9 . . ?
C06M C05T C03Q 124.3 . . ?
C06M C05T C04J 111.7 . . ?
C01H C05U C06E 124.0 . . ?
C01H C05U C086 127.6 . . ?
C086 C05U C06E 108.4 . . ?
C01S C05V C06V 121.4 . . ?
C07F C05V C01S 123.5 . . ?
C07F C05V C06V 115.0 . . ?
C02Z C05W H05W 116.1 . . ?
C02Z C05W C066 127.8 . . ?
C066 C05W H05W 116.1 . . ?
C04K C05X H05X 121.6 . . ?
C05L C05X C04K 116.8 . . ?
C05L C05X H05X 121.6 . . ?
C04O C05Y C039 118.6 . . ?
C04O C05Y C05E 121.7 . . ?
C05E C05Y C039 119.8 . . ?
C02I C05Z H05Z 118.9 . . ?
C056 C05Z C02I 122.2 . . ?
C056 C05Z H05Z 118.9 . . ?
C073 C060 H060 120.0 . . ?
C073 C060 C08H 120.0 . . ?
C08H C060 H060 120.0 . . ?
C046 C061 C032 119.7 . . ?
C046 C061 C06O 119.8 . . ?
C06O C061 C032 120.4 . . ?
C03Y C062 C044 120.0 . . ?
C03Y C062 H062 120.0 . . ?
C044 C062 H062 120.0 . . ?
C02T C063 C074 123.5 . . ?
C02T C063 C08A 129.1 . . ?
C08A C063 C074 107.3 . . ?
C05A C064 H064 120.2 . . ?
C09W C064 C05A 119.5 . . ?
C09W C064 H064 120.2 . . ?
C00U C065 C06K 178.1 . . ?
C025 C066 C05W 126.0 . . ?
C025 C066 C08H 127.4 . . ?
C08H C066 C05W 106.6 . . ?
C029 C067 C05H 120.4 . . ?
C07Y C067 C029 124.4 . . ?
C07Y C067 C05H 115.2 . . ?
C01O C068 H068 120.9 . . ?
C097 C068 C01O 118.1 . . ?
C097 C068 H068 120.9 . . ?
C01T C069 S005 123.7 . . ?
C04H C069 S005 119.8 . . ?
C04H C069 C01T 116.0 . . ?
C048 C06A H06A 119.7 . . ?
C048 C06A C06U 120.6 . . ?
C06U C06A H06A 119.7 . . ?
C040 C06B C03W 121.4 . . ?
C07T C06B C03W 112.4 . . ?
C07T C06B C040 126.1 . . ?
C04K C06C C052 122.5 . . ?
C04K C06C H06C 118.8 . . ?
C052 C06C H06C 118.8 . . ?
C01F C06D S008 123.5 . . ?
C03F C06D S008 115.2 . . ?
C03F C06D C01F 121.1 . . ?
C02V C06E C05U 126.4 . . ?
C02V C06E H06E 116.8 . . ?
C05U C06E H06E 116.8 . . ?
C019 C06F C07E 123.0 . . ?
C019 C06F C08E 119.8 . . ?
C08E C06F C07E 116.8 . . ?
C01D C06G C085 176.0 . . ?
C033 C06H C06Y 119.5 . . ?
C033 C06H C09A 119.9 . . ?
C09A C06H C06Y 120.6 . . ?
C041 C06I C05K 120.0 . . ?
C041 C06I C08X 122.3 . . ?
C08X C06I C05K 117.7 . . ?
C083 C06J H06J 119.5 . . ?
C090 C06J H06J 119.5 . . ?
C090 C06J C083 121.0 . . ?
C01A C06K C065 122.3 . . ?
C01A C06K C08F 121.4 . . ?
C08F C06K C065 116.2 . . ?
C01E C06L H06L 120.3 . . ?
C07Q C06L C01E 119.4 . . ?
C07Q C06L H06L 120.3 . . ?
C03F C06M C05T 124.0 . . ?
C03F C06M H06M 118.0 . . ?
C05T C06M H06M 118.0 . . ?
C04B C06N H06N 121.3 . . ?
C053 C06N C04B 117.4 . . ?
C053 C06N H06N 121.3 . . ?
C05I C06O C061 173.4 . . ?
C019 C06P H06P 118.8 . . ?
C08Y C06P C019 122.4 . . ?
C08Y C06P H06P 118.8 . . ?
C05H C06Q C05J 177.9 . . ?
C03Z C06R H06R 119.4 . . ?
C04B C06R C03Z 121.1 . . ?
C04B C06R H06R 119.4 . . ?
C028 C06S C033 121.5 . . ?
C028 C06S C08P 118.9 . . ?
C08P C06S C033 119.5 . . ?
C02L C06T C02K 121.9 . . ?
C02L C06T C08O 121.1 . . ?
C08O C06T C02K 116.9 . . ?
C035 C06U C05A 123.5 . . ?
C035 C06U C06A 117.8 . . ?
C06A C06U C05A 118.7 . . ?
C05E C06V C05V 177.4 . . ?
C01L C06W C075 178.2 . . ?
C03M C06X H06X 120.6 . . ?
C03M C06X C07A 118.7 . . ?
C07A C06X H06X 120.6 . . ?
C04I C06Y C06H 120.3 . . ?
C08U C06Y C04I 121.9 . . ?
C08U C06Y C06H 117.8 . . ?
C03H C070 H070 120.8 . . ?
C07D C070 C03H 118.3 . . ?
C07D C070 H070 120.8 . . ?
C057 C071 H071 119.0 . . ?
C057 C071 C08F 122.0 . . ?
C08F C071 H071 119.0 . . ?
C01Y C072 H072 119.6 . . ?
C07I C072 C01Y 120.8 . . ?
C07I C072 H072 119.6 . . ?
C02Z C073 S002 121.5 . . ?
C060 C073 S002 116.1 . . ?
C060 C073 C02Z 122.2 . . ?
C02J C074 C063 125.9 . . ?
C02J C074 H074 117.0 . . ?
C063 C074 H074 117.0 . . ?
C02A C075 C06W 124.2 . . ?
C02A C075 C07X 119.1 . . ?
C07X C075 C06W 116.6 . . ?
C03R C076 H076 120.6 . . ?
C03R C076 C081 118.8 . . ?
C081 C076 H076 120.6 . . ?
C04R C077 H077 119.3 . . ?
C0A0 C077 C04R 121.4 . . ?
C0A0 C077 H077 119.3 . . ?
C01Q C078 C04R 123.6 . . ?
C01Q C078 C07G 118.2 . . ?
C07G C078 C04R 117.8 . . ?
C07C C079 H079 117.3 . . ?
C07C C079 C080 125.4 . . ?
C080 C079 H079 117.3 . . ?
C03O C07A C058 123.8 . . ?
C03O C07A C06X 116.7 . . ?
C058 C07A C06X 119.4 . . ?
C03P C07B H07B 118.2 . . ?
C088 C07B C03P 123.6 . . ?
C088 C07B H07B 118.2 . . ?
C03D C07C H07C 120.3 . . ?
C079 C07C C03D 119.4 . . ?
C079 C07C H07C 120.3 . . ?
C070 C07D H07D 116.8 . . ?
C08D C07D C070 126.4 . . ?
C08D C07D H07D 116.8 . . ?
C013 C07E C06F 176.6 . . ?
C05V C07F H07F 120.7 . . ?
C07X C07F C05V 118.6 . . ?
C07X C07F H07F 120.7 . . ?
C045 C07G C078 121.0 . . ?
C045 C07G H07G 119.5 . . ?
C078 C07G H07G 119.5 . . ?
C02W C07H H07H 118.3 . . ?
C05R C07H C02W 123.5 . . ?
C05R C07H H07H 118.3 . . ?
C03I C07I H07I 118.8 . . ?
C072 C07I C03I 122.4 . . ?
C072 C07I H07I 118.8 . . ?
C08G C07J H07J 118.9 . . ?
C08G C07J C08S 122.2 . . ?
C08S C07J H07J 118.9 . . ?
C023 C07K C08D 175.8 . . ?
C058 C07L H07L 118.5 . . ?
C09X C07L C058 123.0 . . ?
C09X C07L H07L 118.5 . . ?
C03U C07M H07M 121.1 . . ?
C08I C07M C03U 117.7 . . ?
C08I C07M H07M 121.1 . . ?
C087 C07N H07N 119.2 . . ?
C087 C07N C092 121.6 . . ?
C092 C07N H07N 119.2 . . ?
C017 C07O C080 176.7 . . ?
C02U C07P S007 127.5 . . ?
C02U C07P C07V 117.2 . . ?
C07V C07P S007 115.2 . . ?
C03L C07Q C06L 121.7 . . ?
C03L C07Q H07Q 119.2 . . ?
C06L C07Q H07Q 119.2 . . ?
C030 C07R S00O 123.7 . . ?
C082 C07R S00O 116.6 . . ?
C082 C07R C030 119.5 . . ?
C04P C07S C059 122.1 . . ?
C04P C07S C08W 120.4 . . ?
C08W C07S C059 117.3 . . ?
C04H C07T C06B 124.8 . . ?
C04H C07T H07T 117.6 . . ?
C06B C07T H07T 117.6 . . ?
C029 C07U H07U 120.6 . . ?
C029 C07U C093 118.7 . . ?
C093 C07U H07U 120.6 . . ?
C04M C07V C07P 120.5 . . ?
C04M C07V H07V 119.8 . . ?
C07P C07V H07V 119.8 . . ?
C08B C07W H07W 119.3 . . ?
C08B C07W C08M 121.5 . . ?
C08M C07W H07W 119.3 . . ?
C075 C07X H07X 119.9 . . ?
C07F C07X C075 120.2 . . ?
C07F C07X H07X 119.9 . . ?
C067 C07Y H07Y 120.7 . . ?
C067 C07Y C08E 118.6 . . ?
C08E C07Y H07Y 120.7 . . ?
C042 C07Z H07Z 121.8 . . ?
C084 C07Z C042 116.3 . . ?
C084 C07Z H07Z 121.8 . . ?
C079 C080 C04F 117.1 . . ?
C079 C080 C07O 121.6 . . ?
C07O C080 C04F 121.2 . . ?
C03V C081 S00L 123.9 . . ?
C076 C081 S00L 116.3 . . ?
C076 C081 C03V 119.8 . . ?
C050 C082 C07R 121.0 . . ?
C050 C082 H082 119.5 . . ?
C07R C082 H082 119.5 . . ?
C033 C083 C06J 119.7 . . ?
C033 C083 H083 120.1 . . ?
C06J C083 H083 120.1 . . ?
C07Z C084 H084 118.8 . . ?
C08L C084 C07Z 122.4 . . ?
C08L C084 H084 118.8 . . ?
C06G C085 C03U 119.6 . . ?
C088 C085 C03U 117.2 . . ?
C088 C085 C06G 123.2 . . ?
C05D C086 C05U 126.4 . . ?
C05D C086 H086 116.8 . . ?
C05U C086 H086 116.8 . . ?
C03E C087 H087 119.9 . . ?
C07N C087 C03E 120.2 . . ?
C07N C087 H087 119.9 . . ?
C07B C088 C085 123.8 . . ?
C07B C088 H088 118.1 . . ?
C085 C088 H088 118.1 . . ?
C02S C089 H089 120.2 . . ?
C02S C089 C08Q 119.7 . . ?
C08Q C089 H089 120.2 . . ?
C051 C08A C063 125.9 . . ?
C051 C08A H08A 117.1 . . ?
C063 C08A H08A 117.1 . . ?
C04F C08B H08B 120.8 . . ?
C07W C08B C04F 118.3 . . ?
C07W C08B H08B 120.8 . . ?
C01S C08C H08C 119.1 . . ?
C01S C08C C08K 121.7 . . ?
C08K C08C H08C 119.1 . . ?
C07D C08D C042 115.6 . . ?
C07D C08D C07K 123.3 . . ?
C07K C08D C042 121.1 . . ?
C06F C08E H08E 120.5 . . ?
C07Y C08E C06F 118.9 . . ?
C07Y C08E H08E 120.5 . . ?
C06K C08F H08F 121.3 . . ?
C071 C08F C06K 117.4 . . ?
C071 C08F H08F 121.3 . . ?
C02K C08G H08G 120.9 . . ?
C07J C08G C02K 118.3 . . ?
C07J C08G H08G 120.9 . . ?
C060 C08H C066 126.3 . . ?
C060 C08H H08H 116.9 . . ?
C066 C08H H08H 116.9 . . ?
C07M C08I H08I 119.7 . . ?
C08J C08I C07M 120.6 . . ?
C08J C08I H08I 119.7 . . ?
C08I C08J H08J 118.2 . . ?
C08I C08J C08R 123.5 . . ?
C08R C08J H08J 118.2 . . ?
C08C C08K H08K 120.8 . . ?
C094 C08K C08C 118.3 . . ?
C094 C08K H08K 120.8 . . ?
C084 C08L H08L 119.0 . . ?
C084 C08L C08N 121.9 . . ?
C08N C08L H08L 119.0 . . ?
C07W C08M H08M 119.5 . . ?
C07W C08M C08V 120.9 . . ?
C08V C08M H08M 119.5 . . ?
C034 C08N H08N 122.0 . . ?
C08L C08N C034 116.1 . . ?
C08L C08N H08N 122.0 . . ?
C06T C08O H08O 118.8 . . ?
C08W C08O C06T 122.3 . . ?
C08W C08O H08O 118.8 . . ?
C06S C08P H08P 120.6 . . ?
C08U C08P C06S 118.9 . . ?
C08U C08P H08P 120.6 . . ?
C089 C08Q H08Q 120.5 . . ?
C08Z C08Q C089 119.0 . . ?
C08Z C08Q H08Q 120.5 . . ?
C02E C08R H08R 121.0 . . ?
C08J C08R C02E 118.0 . . ?
C08J C08R H08R 121.0 . . ?
C07J C08S H08S 121.7 . . ?
C09G C08S C07J 116.7 . . ?
C09G C08S H08S 121.7 . . ?
C05F C08T H08T 119.9 . . ?
C08X C08T C05F 120.2 . . ?
C08X C08T H08T 119.9 . . ?
C06Y C08U H08U 117.4 . . ?
C08P C08U C06Y 125.1 . . ?
C08P C08U H08U 117.4 . . ?
C03N C08V H08V 119.9 . . ?
C08M C08V C03N 120.1 . . ?
C08M C08V H08V 119.9 . . ?
C07S C08W H08W 118.9 . . ?
C08O C08W C07S 122.2 . . ?
C08O C08W H08W 118.9 . . ?
C06I C08X H08X 118.2 . . ?
C08T C08X C06I 123.5 . . ?
C08T C08X H08X 118.2 . . ?
C06P C08Y H08Y 120.8 . . ?
C093 C08Y C06P 118.4 . . ?
C093 C08Y H08Y 120.8 . . ?
C05G C08Z C08Q 121.8 . . ?
C05G C08Z H08Z 119.1 . . ?
C08Q C08Z H08Z 119.1 . . ?
C06J C090 H090 120.9 . . ?
C06J C090 C09A 118.3 . . ?
C09A C090 H090 120.9 . . ?
S00L C091 H09N 109.5 . . ?
S00L C091 H09O 109.5 . . ?
S00L C091 H09P 109.5 . . ?
H09N C091 H09O 109.5 . . ?
H09N C091 H09P 109.5 . . ?
H09O C091 H09P 109.5 . . ?
C07N C092 H092 120.9 . . ?
C07N C092 C09I 118.2 . . ?
C09I C092 H092 120.9 . . ?
C07U C093 H093 119.2 . . ?
C08Y C093 C07U 121.5 . . ?
C08Y C093 H093 119.2 . . ?
C05C C094 C08K 120.8 . . ?
C05C C094 H094 119.6 . . ?
C08K C094 H094 119.6 . . ?
S00O C095 H09A 109.5 . . ?
S00O C095 H09B 109.5 . . ?
S00O C095 H09C 109.5 . . ?
H09A C095 H09B 109.5 . . ?
H09A C095 H09C 109.5 . . ?
H09B C095 H09C 109.5 . . ?
S001 C096 H09D 109.5 . . ?
S001 C096 H09E 109.5 . . ?
S001 C096 H09F 109.5 . . ?
H09D C096 H09E 109.5 . . ?
H09D C096 H09F 109.5 . . ?
H09E C096 H09F 109.5 . . ?
C068 C097 H097 120.4 . . ?
C068 C097 C09X 119.2 . . ?
C09X C097 H097 120.4 . . ?
C05M C098 H098 120.8 . . ?
C05M C098 C0A0 118.3 . . ?
C0A0 C098 H098 120.8 . . ?
S007 C099 H09G 109.5 . . ?
S007 C099 H09H 109.5 . . ?
S007 C099 H09I 109.5 . . ?
H09G C099 H09H 109.5 . . ?
H09G C099 H09I 109.5 . . ?
H09H C099 H09I 109.5 . . ?
C06H C09A C090 120.5 . . ?
C06H C09A H09T 119.8 . . ?
C090 C09A H09T 119.8 . . ?
S00F C09B H16 109.5 . . ?
S00F C09B H 109.5 . . ?
S00F C09B HA 109.5 . . ?
H16 C09B H 109.5 . . ?
H16 C09B HA 109.5 . . ?
H C09B HA 109.5 . . ?
S00M C09C H09 109.5 . . ?
S00M C09C HB 109.5 . . ?
S00M C09C HC 109.5 . . ?
H09 C09C HB 109.5 . . ?
H09 C09C HC 109.5 . . ?
HB C09C HC 109.5 . . ?
S00J C09D H09U 109.5 . . ?
S00J C09D H09V 109.5 . . ?
S00J C09D H09Y 109.5 . . ?
H09U C09D H09V 109.5 . . ?
H09U C09D H09Y 109.5 . . ?
H09V C09D H09Y 109.5 . . ?
S003 C09E H09Q 109.5 . . ?
S003 C09E H09R 109.5 . . ?
S003 C09E H09S 109.5 . . ?
H09Q C09E H09R 109.5 . . ?
H09Q C09E H09S 109.5 . . ?
H09R C09E H09S 109.5 . . ?
C04S C09F H09J 120.3 . . ?
C04S C09F C09W 119.3 . . ?
C09W C09F H09J 120.3 . . ?
C059 C09G H5 119.5 . . ?
C08S C09G C059 121.0 . . ?
C08S C09G H5 119.5 . . ?
S002 C09H H09K 109.5 . . ?
S002 C09H H09L 109.5 . . ?
S002 C09H H09M 109.5 . . ?
H09K C09H H09L 109.5 . . ?
H09K C09H H09M 109.5 . . ?
H09L C09H H09M 109.5 . . ?
C05K C09I C092 119.5 . . ?
C05K C09I H1 120.2 . . ?
C092 C09I H1 120.2 . . ?
S00D C09J H6 109.5 . . ?
S00D C09J HD 109.5 . . ?
S00D C09J HE 109.5 . . ?
H6 C09J HD 109.5 . . ?
H6 C09J HE 109.5 . . ?
HD C09J HE 109.5 . . ?
S006 C09K H3 109.5 . . ?
S006 C09K HF 109.5 . . ?
S006 C09K HG 109.5 . . ?
H3 C09K HF 109.5 . . ?
H3 C09K HG 109.5 . . ?
HF C09K HG 109.5 . . ?
S00G C09L H14 109.5 . . ?
S00G C09L HH 109.5 . . ?
S00G C09L HI 109.5 . . ?
H14 C09L HH 109.5 . . ?
H14 C09L HI 109.5 . . ?
HH C09L HI 109.5 . . ?
S00E C09M H15 109.5 . . ?
S00E C09M HJ 109.5 . . ?
S00E C09M HK 109.5 . . ?
H15 C09M HJ 109.5 . . ?
H15 C09M HK 109.5 . . ?
HJ C09M HK 109.5 . . ?
S009 C09N H8 109.5 . . ?
S009 C09N HL 109.5 . . ?
S009 C09N HM 109.5 . . ?
H8 C09N HL 109.5 . . ?
H8 C09N HM 109.5 . . ?
HL C09N HM 109.5 . . ?
S00A C09O H10 109.5 . . ?
S00A C09O HN 109.5 . . ?
S00A C09O HO 109.5 . . ?
H10 C09O HN 109.5 . . ?
H10 C09O HO 109.5 . . ?
HN C09O HO 109.5 . . ?
S00K C09P H12 109.5 . . ?
S00K C09P HP 109.5 . . ?
S00K C09P HQ 109.5 . . ?
H12 C09P HP 109.5 . . ?
H12 C09P HQ 109.5 . . ?
HP C09P HQ 109.5 . . ?
S00B C09Q H11 109.5 . . ?
S00B C09Q HR 109.5 . . ?
S00B C09Q HS 109.5 . . ?
H11 C09Q HR 109.5 . . ?
H11 C09Q HS 109.5 . . ?
HR C09Q HS 109.5 . . ?
S005 C09R H2 109.5 . . ?
S005 C09R HT 109.5 . . ?
S005 C09R HU 109.5 . . ?
H2 C09R HT 109.5 . . ?
H2 C09R HU 109.5 . . ?
HT C09R HU 109.5 . . ?
S008 C09S H7 109.5 . . ?
S008 C09S HV 109.5 . . ?
S008 C09S HW 109.5 . . ?
H7 C09S HV 109.5 . . ?
H7 C09S HW 109.5 . . ?
HV C09S HW 109.5 . . ?
S00C C09T H13 109.5 . . ?
S00C C09T HX 109.5 . . ?
S00C C09T HY 109.5 . . ?
H13 C09T HX 109.5 . . ?
H13 C09T HY 109.5 . . ?
HX C09T HY 109.5 . . ?
S004 C09U H09Z 109.5 . . ?
S004 C09U HZ 109.5 . . ?
S004 C09U H18 109.5 . . ?
H09Z C09U HZ 109.5 . . ?
H09Z C09U H18 109.5 . . ?
HZ C09U H18 109.5 . . ?
S00I C09V H9 109.5 . . ?
S00I C09V H19 109.5 . . ?
S00I C09V H20 109.5 . . ?
H9 C09V H19 109.5 . . ?
H9 C09V H20 109.5 . . ?
H19 C09V H20 109.5 . . ?
C064 C09W C09F 121.4 . . ?
C064 C09W H09W 119.3 . . ?
C09F C09W H09W 119.3 . . ?
C07L C09X C097 120.4 . . ?
C07L C09X H09X 119.8 . . ?
C097 C09X H09X 119.8 . . ?
S00H C09Y H17 109.5 . . ?
S00H C09Y H21 109.5 . . ?
S00H C09Y H22 109.5 . . ?
H17 C09Y H21 109.5 . . ?
H17 C09Y H22 109.5 . . ?
H21 C09Y H22 109.5 . . ?
S00N C09Z H4 109.5 . . ?
S00N C09Z H23 109.5 . . ?
S00N C09Z H24 109.5 . . ?
H4 C09Z H23 109.5 . . ?
H4 C09Z H24 109.5 . . ?
H23 C09Z H24 109.5 . . ?
C077 C0A0 C098 120.4 . . ?
C077 C0A0 H0A0 119.8 . . ?
C098 C0A0 H0A0 119.8 . . ?

loop_
_geom_bond_atom_site_label_1
_geom_bond_atom_site_label_2
_geom_bond_distance
_geom_bond_site_symmetry_2
_geom_bond_publ_flag
S001 C05S 1.7999 . ?
S001 C096 1.7956 . ?
S002 C073 1.8069 . ?
S002 C09H 1.7949 . ?
S003 C05P 1.7936 . ?
S003 C09E 1.7983 . ?
S004 C04X 1.7957 . ?
S004 C09U 1.7748 . ?
S005 C069 1.7808 . ?
S005 C09R 1.7598 . ?
S006 C01Y 1.7710 . ?
S006 C09K 1.8317 . ?
S007 C07P 1.7663 . ?
S007 C099 1.8125 . ?
S008 C06D 1.8230 . ?
S008 C09S 1.8123 . ?
S009 C01M 1.7496 . ?
S009 C09N 1.8509 . ?
S00A C01E 1.7533 . ?
S00A C09O 1.8372 . ?
S00B C04B 1.7702 . ?
S00B C09Q 1.7998 . ?
S00C C00S 1.7466 . ?
S00C C09T 1.8279 . ?
S00D C04Y 1.7852 . ?
S00D C09J 1.7992 . ?
S00E C00Z 1.7466 . ?
S00E C09M 1.8324 . ?
S00F C00X 1.7860 . ?
S00F C09B 1.8348 . ?
S00G C04C 1.8144 . ?
S00G C09L 1.7868 . ?
S00H C04Q 1.7860 . ?
S00H C09Y 1.7697 . ?
S00I C04Z 1.7859 . ?
S00I C09V 1.8007 . ?
S00J C056 1.7652 . ?
S00J C09D 1.7730 . ?
S00K C04D 1.7967 . ?
S00K C09P 1.7680 . ?
S00L C081 1.8025 . ?
S00L C091 1.7382 . ?
S00M C03Y 1.7926 . ?
S00M C09C 1.7898 . ?
S00N C04K 1.7708 . ?
S00N C09Z 1.8044 . ?
S00O C07R 1.7972 . ?
S00O C095 1.7742 . ?
C00P C03A 1.5076 . ?
C00P C03O 1.2045 . ?
C00Q C035 1.1722 . ?
C00Q C037 1.5198 . ?
C00R C013 1.3599 . ?
C00R C020 1.3857 . ?
C00R C03J 1.4679 . ?
C00S C02H 1.3762 . ?
C00S C036 1.4074 . ?
C00T C01Q 1.1862 . ?
C00T C03G 1.4893 . ?
C00U C014 1.3415 . ?
C00U C065 1.2253 . ?
C00V C02X 1.4954 . ?
C00V C04I 1.1650 . ?
C00W H00W 0.9300 . ?
C00W C03G 1.4540 . ?
C00W C03V 1.2804 . ?
C00X C021 1.4006 . ?
C00X C022 1.3552 . ?
C00Y C01L 1.3222 . ?
C00Y C01V 1.4899 . ?
C00Y C03T 1.3948 . ?
C00Z C02F 1.4103 . ?
C00Z C02M 1.4048 . ?
C010 C02R 1.1695 . ?
C010 C03P 1.3850 . ?
C011 C017 1.3727 . ?
C011 C03Z 1.4015 . ?
C011 C053 1.3887 . ?
C013 C07E 1.2159 . ?
C014 C01W 1.4112 . ?
C014 C03B 1.4440 . ?
C015 C02P 1.5415 . ?
C015 C041 1.1317 . ?
C016 H016 0.9300 . ?
C016 C02X 1.3502 . ?
C016 C03X 1.3456 . ?
C017 C07O 1.2483 . ?
C018 C04G 1.4876 . ?
C018 C04P 1.1994 . ?
C019 C029 1.3839 . ?
C019 C06F 1.3672 . ?
C019 C06P 1.4186 . ?
C01A C02S 1.3856 . ?
C01A C05G 1.4428 . ?
C01A C06K 1.3562 . ?
C01B C01D 1.3727 . ?
C01B C055 1.3879 . ?
C01B C05N 1.4084 . ?
C01C C024 1.1816 . ?
C01C C03H 1.4361 . ?
C01D C06G 1.2818 . ?
C01E C03K 1.4109 . ?
C01E C06L 1.4058 . ?
C01F H01F 0.9300 . ?
C01F C04J 1.3536 . ?
C01F C06D 1.3822 . ?
C01G H01G 0.9300 . ?
C01G C02P 1.3525 . ?
C01G C031 1.3453 . ?
C01H C02C 1.1648 . ?
C01H C05U 1.3971 . ?
C01I H01I 0.9300 . ?
C01I C02U 1.2973 . ?
C01I C037 1.4303 . ?
C01J H01J 0.9300 . ?
C01J C03C 1.3163 . ?
C01J C04G 1.3685 . ?
C01K H01K 0.9300 . ?
C01K C01W 1.3738 . ?
C01K C04C 1.4019 . ?
C01L C06W 1.2080 . ?
C01M C03S 1.4155 . ?
C01M C05R 1.4129 . ?
C01N C047 1.4348 . ?
C01N C04S 1.4122 . ?
C01N C05A 1.3852 . ?
C01O C04V 1.4472 . ?
C01O C058 1.4068 . ?
C01O C068 1.4313 . ?
C01P C023 1.3558 . ?
C01P C052 1.3584 . ?
C01P C05L 1.4417 . ?
C01Q C078 1.3443 . ?
C01R H01R 0.9300 . ?
C01R C03K 1.3499 . ?
C01R C03L 1.3905 . ?
C01S C02A 1.4009 . ?
C01S C05V 1.4427 . ?
C01S C08C 1.3834 . ?
C01T H01T 0.9300 . ?
C01T C03W 1.3408 . ?
C01T C069 1.4415 . ?
C01U H01U 0.9300 . ?
C01U C030 1.3059 . ?
C01U C03A 1.4755 . ?
C01V H01V 0.9300 . ?
C01V C027 1.3613 . ?
C01W H01W 0.9300 . ?
C01X C02O 1.1763 . ?
C01X C03D 1.4313 . ?
C01Y C02Q 1.3930 . ?
C01Y C072 1.3960 . ?
C01Z H01Z 0.9300 . ?
C01Z C020 1.3745 . ?
C01Z C04Q 1.4386 . ?
C020 H020 0.9300 . ?
C021 H021 0.9300 . ?
C021 C04A 1.4187 . ?
C022 H022 0.9300 . ?
C022 C049 1.3473 . ?
C023 C07K 1.2817 . ?
C024 C03I 1.4122 . ?
C025 C02G 1.1908 . ?
C025 C066 1.3502 . ?
C026 H026 0.9300 . ?
C026 C02Q 1.3308 . ?
C026 C03I 1.4344 . ?
C027 H027 0.9300 . ?
C027 C04D 1.4332 . ?
C028 C038 1.1335 . ?
C028 C06S 1.3583 . ?
C029 C067 1.4000 . ?
C029 C07U 1.4011 . ?
C02A C05C 1.4359 . ?
C02A C075 1.3445 . ?
C02B H02B 0.9300 . ?
C02B C02W 1.4337 . ?
C02B C03S 1.3345 . ?
C02C C054 1.4088 . ?
C02D C02T 1.1655 . ?
C02D C04V 1.3988 . ?
C02E C03P 1.4377 . ?
C02E C03U 1.3939 . ?
C02E C08R 1.4542 . ?
C02F H02F 0.9300 . ?
C02F C032 1.3723 . ?
C02G C047 1.4171 . ?
C02H H02H 0.9300 . ?
C02H C039 1.3723 . ?
C02I H02I 0.9300 . ?
C02I C02X 1.3766 . ?
C02I C05Z 1.4005 . ?
C02J H02J 0.9300 . ?
C02J C05S 1.4082 . ?
C02J C074 1.3681 . ?
C02K C059 1.3529 . ?
C02K C06T 1.4512 . ?
C02K C08G 1.4239 . ?
C02L C03Q 1.1495 . ?
C02L C06T 1.3695 . ?
C02M H02M 0.9300 . ?
C02M C046 1.4025 . ?
C02N C04R 1.4004 . ?
C02N C054 1.4605 . ?
C02N C05M 1.3776 . ?
C02O C03L 1.4349 . ?
C02P C044 1.3724 . ?
C02Q H02Q 0.9300 . ?
C02R C02W 1.4365 . ?
C02S C057 1.4408 . ?
C02S C089 1.4065 . ?
C02T C063 1.3612 . ?
C02U H02U 0.9300 . ?
C02U C07P 1.4126 . ?
C02V H02V 0.9300 . ?
C02V C05P 1.4313 . ?
C02V C06E 1.3458 . ?
C02W C07H 1.3748 . ?
C02Y C040 1.1769 . ?
C02Y C05F 1.3967 . ?
C02Z H02Z 0.9300 . ?
C02Z C05W 1.3261 . ?
C02Z C073 1.4260 . ?
C030 H030 0.9300 . ?
C030 C07R 1.4009 . ?
C031 H031 0.9300 . ?
C031 C03Y 1.4023 . ?
C032 H032 0.9300 . ?
C032 C061 1.3942 . ?
C033 C06H 1.3863 . ?
C033 C06S 1.4583 . ?
C033 C083 1.3882 . ?
C034 C03H 1.4025 . ?
C034 C042 1.3544 . ?
C034 C08N 1.4528 . ?
C035 C06U 1.3588 . ?
C036 H036 0.9300 . ?
C036 C04O 1.3713 . ?
C037 C04M 1.3966 . ?
C038 C04L 1.5788 . ?
C039 H039 0.9300 . ?
C039 C05Y 1.4435 . ?
C03A C050 1.3459 . ?
C03B H03B 0.9300 . ?
C03B C04W 1.3314 . ?
C03C H03C 0.9300 . ?
C03C C04Y 1.4001 . ?
C03D C03N 1.4399 . ?
C03D C07C 1.4180 . ?
C03E C05F 1.4375 . ?
C03E C05K 1.3789 . ?
C03E C087 1.4162 . ?
C03F H03F 0.9300 . ?
C03F C06D 1.3643 . ?
C03F C06M 1.3209 . ?
C03G C03R 1.3849 . ?
C03H C070 1.4237 . ?
C03I C07I 1.3674 . ?
C03J H03J 0.9300 . ?
C03J C04N 1.3127 . ?
C03K H03K 0.9300 . ?
C03L C07Q 1.3772 . ?
C03M H03M 0.9300 . ?
C03M C04V 1.3955 . ?
C03M C06X 1.3337 . ?
C03N C04F 1.3845 . ?
C03N C08V 1.4347 . ?
C03O C07A 1.3573 . ?
C03P C07B 1.4485 . ?
C03Q C05T 1.4720 . ?
C03R H03R 0.9300 . ?
C03R C076 1.3643 . ?
C03S H03S 0.9300 . ?
C03T H03T 0.9300 . ?
C03T C04U 1.2991 . ?
C03U C07M 1.4301 . ?
C03U C085 1.5021 . ?
C03V H03V 0.9300 . ?
C03V C081 1.4134 . ?
C03W H03W 0.9300 . ?
C03W C06B 1.4714 . ?
C03X H03X 0.9300 . ?
C03X C056 1.4390 . ?
C03Y C062 1.3915 . ?
C03Z H03Z 0.9300 . ?
C03Z C06R 1.3738 . ?
C040 C06B 1.4551 . ?
C041 C06I 1.3887 . ?
C042 C07Z 1.4243 . ?
C042 C08D 1.4857 . ?
C043 H043 0.9300 . ?
C043 C04G 1.3855 . ?
C043 C05O 1.3787 . ?
C044 H044 0.9300 . ?
C044 C062 1.3971 . ?
C045 H045 0.9300 . ?
C045 C054 1.3795 . ?
C045 C07G 1.3671 . ?
C046 H046 0.9300 . ?
C046 C061 1.3086 . ?
C047 C048 1.3932 . ?
C048 H048 0.9300 . ?
C048 C06A 1.3694 . ?
C049 H049 0.9300 . ?
C049 C05J 1.4136 . ?
C04A H04A 0.9300 . ?
C04A C05J 1.3218 . ?
C04B C06N 1.4401 . ?
C04B C06R 1.3571 . ?
C04C C04W 1.3259 . ?
C04D C04U 1.3008 . ?
C04F C080 1.4780 . ?
C04F C08B 1.4429 . ?
C04H H04H 0.9300 . ?
C04H C069 1.3600 . ?
C04H C07T 1.2930 . ?
C04I C06Y 1.4087 . ?
C04J H04J 0.9300 . ?
C04J C05T 1.4486 . ?
C04K C05X 1.4438 . ?
C04K C06C 1.3459 . ?
C04M H04M 0.9300 . ?
C04M C07V 1.3451 . ?
C04N H04N 0.9300 . ?
C04N C04Q 1.3424 . ?
C04O H04O 0.9300 . ?
C04O C05Y 1.3356 . ?
C04P C07S 1.4010 . ?
C04R C077 1.4301 . ?
C04R C078 1.4233 . ?
C04S H04S 0.9300 . ?
C04S C09F 1.3591 . ?
C04U H04U 0.9300 . ?
C04W H04W 0.9300 . ?
C04X C04E 1.3900 . ?
C04X C012 1.3900 . ?
C04E H04E 0.9300 . ?
C04E C06Z 1.3900 . ?
C06Z H06Z 0.9300 . ?
C06Z C04L 1.3900 . ?
C04L C04T 1.3900 . ?
C04T H04T 0.9300 . ?
C04T C012 1.3900 . ?
C012 H012 0.9300 . ?
C04Y C05O 1.3992 . ?
C04Z C05B 1.4183 . ?
C04Z C05Q 1.3770 . ?
C050 H050 0.9300 . ?
C050 C082 1.3223 . ?
C051 H051 0.9300 . ?
C051 C05S 1.3109 . ?
C051 C08A 1.4153 . ?
C052 H052 0.9300 . ?
C052 C06C 1.3897 . ?
C053 H053 0.9300 . ?
C053 C06N 1.3981 . ?
C055 H055 0.9300 . ?
C055 C05Q 1.3612 . ?
C056 C05Z 1.3789 . ?
C057 C05I 1.5683 . ?
C057 C071 1.3498 . ?
C058 C07A 1.4017 . ?
C058 C07L 1.4245 . ?
C059 C07S 1.4621 . ?
C059 C09G 1.4142 . ?
C05A C064 1.4403 . ?
C05A C06U 1.4097 . ?
C05B H05B 0.9300 . ?
C05B C05N 1.3465 . ?
C05C H05C 0.9300 . ?
C05C C094 1.3656 . ?
C05D H05D 0.9300 . ?
C05D C05P 1.3258 . ?
C05D C086 1.4116 . ?
C05E C05Y 1.3980 . ?
C05E C06V 1.1740 . ?
C05F C08T 1.4187 . ?
C05G H05G 0.9300 . ?
C05G C08Z 1.3647 . ?
C05H C067 1.6114 . ?
C05H C06Q 1.1674 . ?
C05I C06O 1.1684 . ?
C05J C06Q 1.3953 . ?
C05K C06I 1.5216 . ?
C05K C09I 1.3857 . ?
C05L H05L 0.9300 . ?
C05L C05X 1.4094 . ?
C05M H05M 0.9300 . ?
C05M C098 1.3921 . ?
C05N H05N 0.9300 . ?
C05O H05O 0.9300 . ?
C05Q H05Q 0.9300 . ?
C05R H05R 0.9300 . ?
C05R C07H 1.3198 . ?
C05T C06M 1.4098 . ?
C05U C06E 1.5079 . ?
C05U C086 1.4177 . ?
C05V C06V 1.5455 . ?
C05V C07F 1.3756 . ?
C05W H05W 0.9300 . ?
C05W C066 1.5190 . ?
C05X H05X 0.9300 . ?
C05Z H05Z 0.9300 . ?
C060 H060 0.9300 . ?
C060 C073 1.3005 . ?
C060 C08H 1.4058 . ?
C061 C06O 1.3814 . ?
C062 H062 0.9300 . ?
C063 C074 1.5449 . ?
C063 C08A 1.4249 . ?
C064 H064 0.9300 . ?
C064 C09W 1.3415 . ?
C065 C06K 1.5033 . ?
C066 C08H 1.4358 . ?
C067 C07Y 1.3674 . ?
C068 H068 0.9300 . ?
C068 C097 1.3849 . ?
C06A H06A 0.9300 . ?
C06A C06U 1.4033 . ?
C06B C07T 1.3975 . ?
C06C H06C 0.9300 . ?
C06E H06E 0.9300 . ?
C06F C07E 1.4787 . ?
C06F C08E 1.4496 . ?
C06G C085 1.4254 . ?
C06H C06Y 1.4740 . ?
C06H C09A 1.3886 . ?
C06I C08X 1.4032 . ?
C06J H06J 0.9300 . ?
C06J C083 1.4015 . ?
C06J C090 1.3869 . ?
C06K C08F 1.4414 . ?
C06L H06L 0.9300 . ?
C06L C07Q 1.3784 . ?
C06M H06M 0.9300 . ?
C06N H06N 0.9300 . ?
C06P H06P 0.9300 . ?
C06P C08Y 1.4004 . ?
C06R H06R 0.9300 . ?
C06S C08P 1.4408 . ?
C06T C08O 1.4287 . ?
C06W C075 1.5020 . ?
C06X H06X 0.9300 . ?
C06X C07A 1.4331 . ?
C06Y C08U 1.3860 . ?
C070 H070 0.9300 . ?
C070 C07D 1.3636 . ?
C071 H071 0.9300 . ?
C071 C08F 1.3577 . ?
C072 H072 0.9300 . ?
C072 C07I 1.3510 . ?
C074 H074 0.9300 . ?
C075 C07X 1.4627 . ?
C076 H076 0.9300 . ?
C076 C081 1.3921 . ?
C077 H077 0.9300 . ?
C077 C0A0 1.3516 . ?
C078 C07G 1.4091 . ?
C079 H079 0.9300 . ?
C079 C07C 1.3496 . ?
C079 C080 1.3624 . ?
C07B H07B 0.9300 . ?
C07B C088 1.3404 . ?
C07C H07C 0.9300 . ?
C07D H07D 0.9300 . ?
C07D C08D 1.3524 . ?
C07F H07F 0.9300 . ?
C07F C07X 1.3621 . ?
C07G H07G 0.9300 . ?
C07H H07H 0.9300 . ?
C07I H07I 0.9300 . ?
C07J H07J 0.9300 . ?
C07J C08G 1.4026 . ?
C07J C08S 1.4234 . ?
C07K C08D 1.4405 . ?
C07L H07L 0.9300 . ?
C07L C09X 1.3264 . ?
C07M H07M 0.9300 . ?
C07M C08I 1.3877 . ?
C07N H07N 0.9300 . ?
C07N C087 1.3744 . ?
C07N C092 1.3979 . ?
C07O C080 1.4505 . ?
C07P C07V 1.4276 . ?
C07Q H07Q 0.9300 . ?
C07R C082 1.3842 . ?
C07S C08W 1.4068 . ?
C07T H07T 0.9300 . ?
C07U H07U 0.9300 . ?
C07U C093 1.4299 . ?
C07V H07V 0.9300 . ?
C07W H07W 0.9300 . ?
C07W C08B 1.3592 . ?
C07W C08M 1.3810 . ?
C07X H07X 0.9300 . ?
C07Y H07Y 0.9300 . ?
C07Y C08E 1.3683 . ?
C07Z H07Z 0.9300 . ?
C07Z C084 1.3955 . ?
C082 H082 0.9300 . ?
C083 H083 0.9300 . ?
C084 H084 0.9300 . ?
C084 C08L 1.3369 . ?
C085 C088 1.3646 . ?
C086 H086 0.9300 . ?
C087 H087 0.9300 . ?
C088 H088 0.9300 . ?
C089 H089 0.9300 . ?
C089 C08Q 1.4082 . ?
C08A H08A 0.9300 . ?
C08B H08B 0.9300 . ?
C08C H08C 0.9300 . ?
C08C C08K 1.3931 . ?
C08E H08E 0.9300 . ?
C08F H08F 0.9300 . ?
C08G H08G 0.9300 . ?
C08H H08H 0.9300 . ?
C08I H08I 0.9300 . ?
C08I C08J 1.3593 . ?
C08J H08J 0.9300 . ?
C08J C08R 1.3946 . ?
C08K H08K 0.9300 . ?
C08K C094 1.3899 . ?
C08L H08L 0.9300 . ?
C08L C08N 1.4424 . ?
C08M H08M 0.9300 . ?
C08M C08V 1.3894 . ?
C08N H08N 0.9300 . ?
C08O H08O 0.9300 . ?
C08O C08W 1.3201 . ?
C08P H08P 0.9300 . ?
C08P C08U 1.3273 . ?
C08Q H08Q 0.9300 . ?
C08Q C08Z 1.3814 . ?
C08R H08R 0.9300 . ?
C08S H08S 0.9300 . ?
C08S C09G 1.4137 . ?
C08T H08T 0.9300 . ?
C08T C08X 1.3318 . ?
C08U H08U 0.9300 . ?
C08V H08V 0.9300 . ?
C08W H08W 0.9300 . ?
C08X H08X 0.9300 . ?
C08Y H08Y 0.9300 . ?
C08Y C093 1.3517 . ?
C08Z H08Z 0.9300 . ?
C090 H090 0.9300 . ?
C090 C09A 1.4286 . ?
C091 H09N 0.9600 . ?
C091 H09O 0.9600 . ?
C091 H09P 0.9600 . ?
C092 H092 0.9300 . ?
C092 C09I 1.4131 . ?
C093 H093 0.9300 . ?
C094 H094 0.9300 . ?
C095 H09A 0.9600 . ?
C095 H09B 0.9600 . ?
C095 H09C 0.9600 . ?
C096 H09D 0.9600 . ?
C096 H09E 0.9600 . ?
C096 H09F 0.9600 . ?
C097 H097 0.9300 . ?
C097 C09X 1.4654 . ?
C098 H098 0.9300 . ?
C098 C0A0 1.4576 . ?
C099 H09G 0.9600 . ?
C099 H09H 0.9600 . ?
C099 H09I 0.9600 . ?
C09A H09T 0.9300 . ?
C09B H16 0.9600 . ?
C09B H 0.9600 . ?
C09B HA 0.9600 . ?
C09C H09 0.9600 . ?
C09C HB 0.9600 . ?
C09C HC 0.9600 . ?
C09D H09U 0.9600 . ?
C09D H09V 0.9600 . ?
C09D H09Y 0.9600 . ?
C09E H09Q 0.9600 . ?
C09E H09R 0.9600 . ?
C09E H09S 0.9600 . ?
C09F H09J 0.9300 . ?
C09F C09W 1.4583 . ?
C09G H5 0.9300 . ?
C09H H09K 0.9600 . ?
C09H H09L 0.9600 . ?
C09H H09M 0.9600 . ?
C09I H1 0.9300 . ?
C09J H6 0.9600 . ?
C09J HD 0.9600 . ?
C09J HE 0.9600 . ?
C09K H3 0.9600 . ?
C09K HF 0.9600 . ?
C09K HG 0.9600 . ?
C09L H14 0.9600 . ?
C09L HH 0.9600 . ?
C09L HI 0.9600 . ?
C09M H15 0.9600 . ?
C09M HJ 0.9600 . ?
C09M HK 0.9600 . ?
C09N H8 0.9600 . ?
C09N HL 0.9600 . ?
C09N HM 0.9600 . ?
C09O H10 0.9600 . ?
C09O HN 0.9600 . ?
C09O HO 0.9600 . ?
C09P H12 0.9600 . ?
C09P HP 0.9600 . ?
C09P HQ 0.9600 . ?
C09Q H11 0.9600 . ?
C09Q HR 0.9600 . ?
C09Q HS 0.9600 . ?
C09R H2 0.9600 . ?
C09R HT 0.9600 . ?
C09R HU 0.9600 . ?
C09S H7 0.9600 . ?
C09S HV 0.9600 . ?
C09S HW 0.9600 . ?
C09T H13 0.9600 . ?
C09T HX 0.9600 . ?
C09T HY 0.9600 . ?
C09U H09Z 0.9600 . ?
C09U HZ 0.9600 . ?
C09U H18 0.9600 . ?
C09V H9 0.9600 . ?
C09V H19 0.9600 . ?
C09V H20 0.9600 . ?
C09W H09W 0.9300 . ?
C09X H09X 0.9300 . ?
C09Y H17 0.9600 . ?
C09Y H21 0.9600 . ?
C09Y H22 0.9600 . ?
C09Z H4 0.9600 . ?
C09Z H23 0.9600 . ?
C09Z H24 0.9600 . ?
C0A0 H0A0 0.9300 . ?

loop_
_geom_torsion_atom_site_label_1
_geom_torsion_atom_site_label_2
_geom_torsion_atom_site_label_3
_geom_torsion_atom_site_label_4
_geom_torsion
_geom_torsion_site_symmetry_1
_geom_torsion_site_symmetry_2
_geom_torsion_site_symmetry_3
_geom_torsion_site_symmetry_4
_geom_torsion_publ_flag
S004 C04X C04E C06Z 178.2 . . . . ?
S004 C04X C012 C04T -178.0 . . . . ?
S006 C01Y C02Q C026 177.7 . . . . ?
S006 C01Y C072 C07I -177.0 . . . . ?
S007 C07P C07V C04M -177.1 . . . . ?
S009 C01M C03S C02B 178.8 . . . . ?
S009 C01M C05R C07H -178.3 . . . . ?
S00A C01E C03K C01R 177.4 . . . . ?
S00A C01E C06L C07Q -179.2 . . . . ?
S00B C04B C06N C053 -176.9 . . . . ?
S00B C04B C06R C03Z 175.9 . . . . ?
S00C C00S C02H C039 -177.1 . . . . ?
S00C C00S C036 C04O 179.7 . . . . ?
S00D C04Y C05O C043 178.3 . . . . ?
S00E C00Z C02F C032 178.4 . . . . ?
S00E C00Z C02M C046 179.1 . . . . ?
S00F C00X C021 C04A -178.8 . . . . ?
S00F C00X C022 C049 178.5 . . . . ?
S00G C04C C04W C03B 179.6 . . . . ?
S00I C04Z C05B C05N -177.3 . . . . ?
S00I C04Z C05Q C055 174.6 . . . . ?
S00J C056 C05Z C02I -179.9 . . . . ?
S00K C04D C04U C03T 177.7 . . . . ?
S00M C03Y C062 C044 178.5 . . . . ?
S00N C04K C05X C05L -179.5 . . . . ?
S00N C04K C06C C052 175.1 . . . . ?
S00O C07R C082 C050 -178.6 . . . . ?
C00P C03A C050 C082 175.8 . . . . ?
C00Q C037 C04M C07V 176.6 . . . . ?
C00R C03J C04N C04Q 1.9 . . . . ?
C00S C02H C039 C05Y -2.8 . . . . ?
C00S C036 C04O C05Y -1.1 . . . . ?
C00T C03G C03R C076 178.0 . . . . ?
C00U C014 C01W C01K -178.7 . . . . ?
C00U C014 C03B C04W -179.5 . . . . ?
C00W C03G C03R C076 3.1 . . . . ?
C00W C03V C081 S00L 177.1 . . . . ?
C00W C03V C081 C076 0.1 . . . . ?
C00X C021 C04A C05J -0.2 . . . . ?
C00X C022 C049 C05J 0.9 . . . . ?
C00Y C01V C027 C04D 0.6 . . . . ?
C00Y C03T C04U C04D 2.7 . . . . ?
C00Z C02F C032 C061 5.1 . . . . ?
C00Z C02M C046 C061 0.9 . . . . ?
C010 C03P C07B C088 172.6 . . . . ?
C011 C03Z C06R C04B 0.2 . . . . ?
C011 C053 C06N C04B 2.1 . . . . ?
C013 C00R C020 C01Z -178.7 . . . . ?
C013 C00R C03J C04N 179.0 . . . . ?
C014 C03B C04W C04C -2.0 . . . . ?
C015 C02P C044 C062 178.4 . . . . ?
C016 C03X C056 S00J -178.1 . . . . ?
C016 C03X C056 C05Z -0.9 . . . . ?
C017 C011 C03Z C06R -176.4 . . . . ?
C017 C011 C053 C06N 175.1 . . . . ?
C019 C029 C067 C05H 177.3 . . . . ?
C019 C029 C067 C07Y -3.1 . . . . ?
C019 C029 C07U C093 3.6 . . . . ?
C019 C06F C08E C07Y -4.9 . . . . ?
C019 C06P C08Y C093 -3.3 . . . . ?
C01A C02S C057 C05I 178.6 . . . . ?
C01A C02S C057 C071 -2.0 . . . . ?
C01A C02S C089 C08Q 5.3 . . . . ?
C01A C05G C08Z C08Q -2.9 . . . . ?
C01A C06K C08F C071 -3.7 . . . . ?
C01B C055 C05Q C04Z 2.2 . . . . ?
C01C C03H C070 C07D 177.0 . . . . ?
C01D C01B C055 C05Q -178.3 . . . . ?
C01D C01B C05N C05B 175.2 . . . . ?
C01E C06L C07Q C03L 1.8 . . . . ?
C01F C04J C05T C03Q -176.7 . . . . ?
C01F C04J C05T C06M -0.5 . . . . ?
C01G C02P C044 C062 -3.1 . . . . ?
C01G C031 C03Y S00M -178.2 . . . . ?
C01G C031 C03Y C062 0.3 . . . . ?
C01H C05U C06E C02V 173.5 . . . . ?
C01H C05U C086 C05D -177.1 . . . . ?
C01I C02U C07P S007 178.3 . . . . ?
C01I C02U C07P C07V 1.3 . . . . ?
C01I C037 C04M C07V 0.0 . . . . ?
C01J C03C C04Y S00D -177.8 . . . . ?
C01J C03C C04Y C05O -0.3 . . . . ?
C01K C04C C04W C03B 0.0 . . . . ?
C01L C00Y C01V C027 -178.6 . . . . ?
C01L C00Y C03T C04U 176.5 . . . . ?
C01M C05R C07H C02W -0.5 . . . . ?
C01N C047 C048 C06A 2.0 . . . . ?
C01N C04S C09F C09W -0.4 . . . . ?
C01N C05A C064 C09W -0.1 . . . . ?
C01N C05A C06U C035 -172.6 . . . . ?
C01N C05A C06U C06A 7.8 . . . . ?
C01O C058 C07A C03O -175.5 . . . . ?
C01O C058 C07A C06X 8.7 . . . . ?
C01O C058 C07L C09X 3.5 . . . . ?
C01O C068 C097 C09X -1.9 . . . . ?
C01P C052 C06C C04K 0.7 . . . . ?
C01P C05L C05X C04K 8.5 . . . . ?
C01Q C078 C07G C045 174.4 . . . . ?
C01R C03L C07Q C06L -3.3 . . . . ?
C01S C02A C05C C094 3.7 . . . . ?
C01S C02A C075 C06W 179.4 . . . . ?
C01S C02A C075 C07X 2.2 . . . . ?
C01S C05V C07F C07X -2.2 . . . . ?
C01S C08C C08K C094 0.9 . . . . ?
C01T C03W C06B C040 -177.3 . . . . ?
C01T C03W C06B C07T 0.7 . . . . ?
C01U C030 C07R S00O 176.7 . . . . ?
C01U C030 C07R C082 0.2 . . . . ?
C01U C03A C050 C082 2.2 . . . . ?
C01V C00Y C03T C04U 1.6 . . . . ?
C01V C027 C04D S00K -179.5 . . . . ?
C01V C027 C04D C04U 3.8 . . . . ?
C01W C014 C03B C04W 2.0 . . . . ?
C01W C01K C04C S00G -177.8 . . . . ?
C01W C01K C04C C04W 1.7 . . . . ?
C01X C03D C03N C04F -177.8 . . . . ?
C01X C03D C03N C08V -2.6 . . . . ?
C01X C03D C07C C079 -179.2 . . . . ?
C01Y C072 C07I C03I -2.2 . . . . ?
C020 C00R C03J C04N -0.7 . . . . ?
C020 C01Z C04Q S00H -178.2 . . . . ?
C020 C01Z C04Q C04N 3.3 . . . . ?
C021 C00X C022 C049 -1.8 . . . . ?
C021 C04A C05J C049 -0.8 . . . . ?
C021 C04A C05J C06Q 177.9 . . . . ?
C022 C00X C021 C04A 1.5 . . . . ?
C022 C049 C05J C04A 0.5 . . . . ?
C022 C049 C05J C06Q -178.1 . . . . ?
C023 C01P C052 C06C -175.8 . . . . ?
C023 C01P C05L C05X 171.0 . . . . ?
C024 C03I C07I C072 178.0 . . . . ?
C025 C066 C08H C060 -177.6 . . . . ?
C026 C03I C07I C072 0.5 . . . . ?
C027 C04D C04U C03T -5.5 . . . . ?
C028 C06S C08P C08U -176.8 . . . . ?
C029 C019 C06F C07E 175.6 . . . . ?
C029 C019 C06F C08E 2.7 . . . . ?
C029 C019 C06P C08Y 5.1 . . . . ?
C029 C067 C07Y C08E 0.9 . . . . ?
C029 C07U C093 C08Y -1.7 . . . . ?
C02A C01S C05V C06V 177.0 . . . . ?
C02A C01S C05V C07F 0.5 . . . . ?
C02A C01S C08C C08K -0.2 . . . . ?
C02A C05C C094 C08K -3.1 . . . . ?
C02A C075 C07X C07F -3.9 . . . . ?
C02B C02W C07H C05R -1.8 . . . . ?
C02E C03P C07B C088 -9.7 . . . . ?
C02E C03U C07M C08I 1.5 . . . . ?
C02E C03U C085 C06G 175.8 . . . . ?
C02E C03U C085 C088 -2.9 . . . . ?
C02F C00Z C02M C046 2.2 . . . . ?
C02F C032 C061 C046 -2.0 . . . . ?
C02F C032 C061 C06O -176.6 . . . . ?
C02G C047 C048 C06A -177.9 . . . . ?
C02H C00S C036 C04O 3.4 . . . . ?
C02H C039 C05Y C04O 5.1 . . . . ?
C02H C039 C05Y C05E -173.6 . . . . ?
C02K C059 C07S C04P 179.3 . . . . ?
C02K C059 C07S C08W 3.2 . . . . ?
C02K C059 C09G C08S 0.2 . . . . ?
C02K C06T C08O C08W -2.7 . . . . ?
C02L C06T C08O C08W -179.0 . . . . ?
C02M C00Z C02F C032 -5.0 . . . . ?
C02M C046 C061 C032 -1.1 . . . . ?
C02M C046 C061 C06O 173.6 . . . . ?
C02N C04R C077 C0A0 -1.7 . . . . ?
C02N C04R C078 C01Q -175.2 . . . . ?
C02N C04R C078 C07G 11.2 . . . . ?
C02N C05M C098 C0A0 -3.4 . . . . ?
C02O C03L C07Q C06L 178.1 . . . . ?
C02P C01G C031 C03Y -2.0 . . . . ?
C02P C044 C062 C03Y 1.5 . . . . ?
C02Q C01Y C072 C07I 3.0 . . . . ?
C02Q C026 C03I C024 -177.5 . . . . ?
C02Q C026 C03I C07I 0.2 . . . . ?
C02R C02W C07H C05R 176.1 . . . . ?
C02S C01A C05G C08Z 4.5 . . . . ?
C02S C01A C06K C065 177.6 . . . . ?
C02S C01A C06K C08F 2.5 . . . . ?
C02S C057 C071 C08F 0.8 . . . . ?
C02S C089 C08Q C08Z -3.5 . . . . ?
C02T C063 C074 C02J 176.6 . . . . ?
C02T C063 C08A C051 -177.3 . . . . ?
C02U C01I C037 C00Q -175.1 . . . . ?
C02U C01I C037 C04M 1.6 . . . . ?
C02U C07P C07V C04M 0.3 . . . . ?
C02W C02B C03S C01M -0.2 . . . . ?
C02X C016 C03X C056 -0.2 . . . . ?
C02X C02I C05Z C056 -3.5 . . . . ?
C02Y C05F C08T C08X -175.4 . . . . ?
C02Z C05W C066 C025 175.2 . . . . ?
C02Z C05W C066 C08H -6.1 . . . . ?
C030 C01U C03A C00P -177.6 . . . . ?
C030 C01U C03A C050 -3.8 . . . . ?
C030 C07R C082 C050 -1.9 . . . . ?
C031 C01G C02P C015 -178.2 . . . . ?
C031 C01G C02P C044 3.4 . . . . ?
C031 C03Y C062 C044 -0.1 . . . . ?
C033 C06H C06Y C04I 177.6 . . . . ?
C033 C06H C06Y C08U -0.7 . . . . ?
C033 C06H C09A C090 1.6 . . . . ?
C033 C06S C08P C08U -0.4 . . . . ?
C034 C03H C070 C07D -5.0 . . . . ?
C034 C042 C07Z C084 0.1 . . . . ?
C034 C042 C08D C07D -4.1 . . . . ?
C034 C042 C08D C07K 174.0 . . . . ?
C036 C00S C02H C039 -1.3 . . . . ?
C036 C04O C05Y C039 -3.1 . . . . ?
C036 C04O C05Y C05E 175.6 . . . . ?
C037 C01I C02U C07P -2.3 . . . . ?
C037 C04M C07V C07P -0.9 . . . . ?
C038 C04L C04T C012 -177.8 . . . . ?
C03A C01U C030 C07R 2.6 . . . . ?
C03A C050 C082 C07R 0.6 . . . . ?
C03B C014 C01W C01K -0.1 . . . . ?
C03C C01J C04G C018 -177.1 . . . . ?
C03C C01J C04G C043 2.1 . . . . ?
C03C C04Y C05O C043 0.5 . . . . ?
C03D C03N C04F C080 -3.8 . . . . ?
C03D C03N C04F C08B 177.4 . . . . ?
C03D C03N C08V C08M -177.5 . . . . ?
C03E C05F C08T C08X 0.2 . . . . ?
C03E C05K C06I C041 176.9 . . . . ?
C03E C05K C06I C08X -2.4 . . . . ?
C03E C05K C09I C092 4.5 . . . . ?
C03G C00W C03V C081 0.6 . . . . ?
C03G C03R C076 C081 -2.5 . . . . ?
C03H C034 C042 C07Z 177.4 . . . . ?
C03H C034 C042 C08D -0.8 . . . . ?
C03H C034 C08N C08L 178.8 . . . . ?
C03H C070 C07D C08D 0.0 . . . . ?
C03I C026 C02Q C01Y 0.8 . . . . ?
C03J C00R C020 C01Z 1.0 . . . . ?
C03J C04N C04Q S00H 178.3 . . . . ?
C03J C04N C04Q C01Z -3.2 . . . . ?
C03K C01E C06L C07Q 1.4 . . . . ?
C03K C01R C03L C02O -179.8 . . . . ?
C03K C01R C03L C07Q 1.5 . . . . ?
C03L C01R C03K C01E 1.7 . . . . ?
C03M C06X C07A C03O 174.8 . . . . ?
C03M C06X C07A C058 -9.1 . . . . ?
C03N C03D C07C C079 -3.3 . . . . ?
C03N C04F C080 C079 -1.6 . . . . ?
C03N C04F C080 C07O 174.3 . . . . ?
C03N C04F C08B C07W -1.3 . . . . ?
C03P C02E C03U C07M 175.9 . . . . ?
C03P C02E C03U C085 -2.1 . . . . ?
C03P C02E C08R C08J -178.0 . . . . ?
C03P C07B C088 C085 5.5 . . . . ?
C03Q C05T C06M C03F 175.7 . . . . ?
C03R C076 C081 S00L -176.4 . . . . ?
C03R C076 C081 C03V 0.9 . . . . ?
C03S C01M C05R C07H 2.5 . . . . ?
C03S C02B C02W C02R -176.0 . . . . ?
C03S C02B C02W C07H 2.1 . . . . ?
C03T C00Y C01V C027 -3.1 . . . . ?
C03U C02E C03P C010 -174.5 . . . . ?
C03U C02E C03P C07B 7.9 . . . . ?
C03U C02E C08R C08J -3.5 . . . . ?
C03U C07M C08I C08J -3.0 . . . . ?
C03U C085 C088 C07B 1.3 . . . . ?
C03V C00W C03G C00T -176.8 . . . . ?
C03V C00W C03G C03R -2.1 . . . . ?
C03W C01T C069 S005 -179.1 . . . . ?
C03W C01T C069 C04H 9.2 . . . . ?
C03W C06B C07T C04H -0.2 . . . . ?
C03X C016 C02X C00V -175.6 . . . . ?
C03X C016 C02X C02I -0.5 . . . . ?
C03X C056 C05Z C02I 2.7 . . . . ?
C03Z C011 C053 C06N -2.3 . . . . ?
C040 C06B C07T C04H 177.8 . . . . ?
C041 C06I C08X C08T -176.8 . . . . ?
C042 C034 C03H C01C -176.8 . . . . ?
C042 C034 C03H C070 5.4 . . . . ?
C042 C034 C08N C08L -4.1 . . . . ?
C042 C07Z C084 C08L 3.3 . . . . ?
C047 C01N C04S C09F 178.4 . . . . ?
C047 C01N C05A C064 -178.1 . . . . ?
C047 C01N C05A C06U -1.2 . . . . ?
C047 C048 C06A C06U 4.9 . . . . ?
C048 C06A C06U C035 170.7 . . . . ?
C048 C06A C06U C05A -9.7 . . . . ?
C04C C01K C01W C014 -1.6 . . . . ?
C04F C03N C08V C08M -2.1 . . . . ?
C04G C01J C03C C04Y -1.0 . . . . ?
C04G C043 C05O C04Y 0.5 . . . . ?
C04I C06Y C08U C08P -176.5 . . . . ?
C04J C01F C06D S008 -178.9 . . . . ?
C04J C01F C06D C03F 6.0 . . . . ?
C04J C05T C06M C03F -0.4 . . . . ?
C04P C07S C08W C08O -179.7 . . . . ?
C04Q C01Z C020 C00R -2.3 . . . . ?
C04R C02N C054 C02C 176.4 . . . . ?
C04R C02N C054 C045 -3.4 . . . . ?
C04R C02N C05M C098 1.3 . . . . ?
C04R C077 C0A0 C098 -0.4 . . . . ?
C04R C078 C07G C045 -11.6 . . . . ?
C04S C01N C047 C02G -4.1 . . . . ?
C04S C01N C047 C048 176.0 . . . . ?
C04S C01N C05A C064 2.1 . . . . ?
C04S C01N C05A C06U 179.0 . . . . ?
C04S C09F C09W C064 2.4 . . . . ?
C04V C01O C058 C07A -1.1 . . . . ?
C04V C01O C058 C07L -177.9 . . . . ?
C04V C01O C068 C097 177.3 . . . . ?
C04V C03M C06X C07A 1.7 . . . . ?
C04X C04E C06Z C04L 0.0 . . . . ?
C04E C04X C012 C04T 0.0 . . . . ?
C04E C06Z C04L C038 177.8 . . . . ?
C04E C06Z C04L C04T 0.0 . . . . ?
C06Z C04L C04T C012 0.0 . . . . ?
C04L C04T C012 C04X 0.0 . . . . ?
C012 C04X C04E C06Z 0.0 . . . . ?
C04Z C05B C05N C01B 3.7 . . . . ?
C052 C01P C05L C05X -6.5 . . . . ?
C053 C011 C03Z C06R 1.1 . . . . ?
C054 C02N C04R C077 -178.0 . . . . ?
C054 C02N C04R C078 -3.8 . . . . ?
C054 C02N C05M C098 -179.4 . . . . ?
C054 C045 C07G C078 4.6 . . . . ?
C055 C01B C05N C05B -1.7 . . . . ?
C057 C02S C089 C08Q -178.9 . . . . ?
C057 C071 C08F C06K 2.0 . . . . ?
C058 C01O C04V C02D 174.4 . . . . ?
C058 C01O C04V C03M -5.9 . . . . ?
C058 C01O C068 C097 -0.8 . . . . ?
C058 C07L C09X C097 -6.3 . . . . ?
C059 C02K C06T C02L 178.6 . . . . ?
C059 C02K C06T C08O 2.4 . . . . ?
C059 C02K C08G C07J 4.3 . . . . ?
C059 C07S C08W C08O -3.6 . . . . ?
C05A C01N C047 C02G 176.0 . . . . ?
C05A C01N C047 C048 -3.8 . . . . ?
C05A C01N C04S C09F -1.8 . . . . ?
C05A C064 C09W C09F -2.1 . . . . ?
C05B C04Z C05Q C055 -0.2 . . . . ?
C05C C02A C075 C06W 1.5 . . . . ?
C05C C02A C075 C07X -175.7 . . . . ?
C05F C03E C05K C06I 1.4 . . . . ?
C05F C03E C05K C09I 178.4 . . . . ?
C05F C03E C087 C07N 179.7 . . . . ?
C05F C08T C08X C06I -1.4 . . . . ?
C05G C01A C02S C057 178.3 . . . . ?
C05G C01A C02S C089 -5.7 . . . . ?
C05G C01A C06K C065 -0.4 . . . . ?
C05G C01A C06K C08F -175.4 . . . . ?
C05H C067 C07Y C08E -179.5 . . . . ?
C05I C057 C071 C08F -179.8 . . . . ?
C05K C03E C05F C02Y 175.2 . . . . ?
C05K C03E C05F C08T -0.3 . . . . ?
C05K C03E C087 C07N 5.3 . . . . ?
C05K C06I C08X C08T 2.4 . . . . ?
C05L C01P C052 C06C 1.6 . . . . ?
C05M C02N C04R C077 1.3 . . . . ?
C05M C02N C04R C078 175.5 . . . . ?
C05M C02N C054 C02C -3.0 . . . . ?
C05M C02N C054 C045 177.3 . . . . ?
C05M C098 C0A0 C077 3.0 . . . . ?
C05N C01B C055 C05Q -1.3 . . . . ?
C05O C043 C04G C018 177.4 . . . . ?
C05O C043 C04G C01J -1.8 . . . . ?
C05P C02V C06E C05U 6.9 . . . . ?
C05P C05D C086 C05U -0.1 . . . . ?
C05Q C04Z C05B C05N -2.8 . . . . ?
C05R C01M C03S C02B -2.1 . . . . ?
C05S C02J C074 C063 4.6 . . . . ?
C05S C051 C08A C063 -4.0 . . . . ?
C05V C01S C02A C05C 177.4 . . . . ?
C05V C01S C02A C075 -0.5 . . . . ?
C05V C01S C08C C08K -179.6 . . . . ?
C05V C07F C07X C075 3.8 . . . . ?
C05W C02Z C073 S002 -177.4 . . . . ?
C05W C02Z C073 C060 -3.6 . . . . ?
C05W C066 C08H C060 3.8 . . . . ?
C05X C04K C06C C052 1.8 . . . . ?
C05Z C02I C02X C00V 177.6 . . . . ?
C05Z C02I C02X C016 2.2 . . . . ?
C064 C05A C06U C035 4.3 . . . . ?
C064 C05A C06U C06A -175.3 . . . . ?
C065 C06K C08F C071 -179.0 . . . . ?
C067 C029 C07U C093 -179.1 . . . . ?
C067 C07Y C08E C06F 3.1 . . . . ?
C068 C01O C04V C02D -3.8 . . . . ?
C068 C01O C04V C03M 175.8 . . . . ?
C068 C01O C058 C07A 177.0 . . . . ?
C068 C01O C058 C07L 0.2 . . . . ?
C068 C097 C09X C07L 5.4 . . . . ?
C069 C01T C03W C06B -5.4 . . . . ?
C069 C04H C07T C06B 4.7 . . . . ?
C06C C04K C05X C05L -6.4 . . . . ?
C06D C01F C04J C05T -2.2 . . . . ?
C06D C03F C06M C05T 4.3 . . . . ?
C06E C02V C05P S003 -179.0 . . . . ?
C06E C02V C05P C05D -3.0 . . . . ?
C06E C05U C086 C05D 3.1 . . . . ?
C06F C019 C029 C067 1.1 . . . . ?
C06F C019 C029 C07U 178.6 . . . . ?
C06F C019 C06P C08Y -178.6 . . . . ?
C06G C085 C088 C07B -177.3 . . . . ?
C06H C033 C06S C028 177.7 . . . . ?
C06H C033 C06S C08P 1.3 . . . . ?
C06H C033 C083 C06J 2.7 . . . . ?
C06H C06Y C08U C08P 1.8 . . . . ?
C06I C05K C09I C092 -178.5 . . . . ?
C06J C090 C09A C06H 0.3 . . . . ?
C06K C01A C02S C057 0.3 . . . . ?
C06K C01A C02S C089 176.2 . . . . ?
C06K C01A C05G C08Z -177.4 . . . . ?
C06L C01E C03K C01R -3.2 . . . . ?
C06M C03F C06D S008 177.3 . . . . ?
C06M C03F C06D C01F -7.2 . . . . ?
C06N C04B C06R C03Z -0.4 . . . . ?
C06P C019 C029 C067 177.3 . . . . ?
C06P C019 C029 C07U -5.2 . . . . ?
C06P C019 C06F C07E -0.4 . . . . ?
C06P C019 C06F C08E -173.4 . . . . ?
C06P C08Y C093 C07U 1.5 . . . . ?
C06R C04B C06N C053 -0.7 . . . . ?
C06S C033 C06H C06Y -0.7 . . . . ?
C06S C033 C06H C09A 178.3 . . . . ?
C06S C033 C083 C06J -178.7 . . . . ?
C06S C08P C08U C06Y -1.2 . . . . ?
C06T C02K C059 C07S -2.7 . . . . ?
C06T C02K C059 C09G -179.7 . . . . ?
C06T C02K C08G C07J -178.4 . . . . ?
C06T C08O C08W C07S 3.5 . . . . ?
C06U C05A C064 C09W -177.0 . . . . ?
C06V C05V C07F C07X -179.0 . . . . ?
C06W C075 C07X C07F 178.7 . . . . ?
C06X C03M C04V C01O 5.7 . . . . ?
C06X C03M C04V C02D -174.6 . . . . ?
C06Y C06H C09A C090 -179.4 . . . . ?
C070 C07D C08D C042 4.6 . . . . ?
C070 C07D C08D C07K -173.5 . . . . ?
C072 C01Y C02Q C026 -2.4 . . . . ?
C073 C02Z C05W C066 6.3 . . . . ?
C073 C060 C08H C066 -2.1 . . . . ?
C074 C02J C05S S001 -176.8 . . . . ?
C074 C02J C05S C051 -2.5 . . . . ?
C074 C063 C08A C051 5.1 . . . . ?
C075 C02A C05C C094 -178.4 . . . . ?
C077 C04R C078 C01Q -1.3 . . . . ?
C077 C04R C078 C07G -174.9 . . . . ?
C078 C04R C077 C0A0 -175.8 . . . . ?
C07A C058 C07L C09X -173.2 . . . . ?
C07C C03D C03N C04F 6.3 . . . . ?
C07C C03D C03N C08V -178.5 . . . . ?
C07C C079 C080 C04F 4.9 . . . . ?
C07C C079 C080 C07O -171.1 . . . . ?
C07E C06F C08E C07Y -178.3 . . . . ?
C07G C045 C054 C02C -176.7 . . . . ?
C07G C045 C054 C02N 3.1 . . . . ?
C07J C08S C09G C059 0.2 . . . . ?
C07L C058 C07A C03O 1.1 . . . . ?
C07L C058 C07A C06X -174.8 . . . . ?
C07M C03U C085 C06G -2.3 . . . . ?
C07M C03U C085 C088 179.1 . . . . ?
C07M C08I C08J C08R 1.3 . . . . ?
C07N C092 C09I C05K 0.0 . . . . ?
C07S C059 C09G C08S -176.9 . . . . ?
C07T C04H C069 S005 179.0 . . . . ?
C07T C04H C069 C01T -9.0 . . . . ?
C07U C029 C067 C05H -0.1 . . . . ?
C07U C029 C067 C07Y 179.5 . . . . ?
C07W C08M C08V C03N 1.7 . . . . ?
C07Z C042 C08D C07D 177.6 . . . . ?
C07Z C042 C08D C07K -4.3 . . . . ?
C07Z C084 C08L C08N -7.3 . . . . ?
C080 C04F C08B C07W 179.8 . . . . ?
C080 C079 C07C C03D -2.4 . . . . ?
C083 C033 C06H C06Y 177.8 . . . . ?
C083 C033 C06H C09A -3.1 . . . . ?
C083 C033 C06S C028 -0.9 . . . . ?
C083 C033 C06S C08P -177.3 . . . . ?
C083 C06J C090 C09A -0.8 . . . . ?
C084 C08L C08N C034 7.5 . . . . ?
C085 C03U C07M C08I 179.4 . . . . ?
C086 C05D C05P S003 176.1 . . . . ?
C086 C05D C05P C02V -0.2 . . . . ?
C086 C05U C06E C02V -6.7 . . . . ?
C087 C03E C05F C02Y 0.9 . . . . ?
C087 C03E C05F C08T -174.6 . . . . ?
C087 C03E C05K C06I 175.9 . . . . ?
C087 C03E C05K C09I -7.1 . . . . ?
C087 C07N C092 C09I -1.8 . . . . ?
C089 C02S C057 C05I 2.7 . . . . ?
C089 C02S C057 C071 -177.9 . . . . ?
C089 C08Q C08Z C05G 2.4 . . . . ?
C08A C051 C05S S001 176.7 . . . . ?
C08A C051 C05S C02J 2.1 . . . . ?
C08A C063 C074 C02J -5.6 . . . . ?
C08B C04F C080 C079 177.2 . . . . ?
C08B C04F C080 C07O -6.8 . . . . ?
C08B C07W C08M C08V -1.0 . . . . ?
C08C C01S C02A C05C -2.0 . . . . ?
C08C C01S C02A C075 -179.9 . . . . ?
C08C C01S C05V C06V -3.6 . . . . ?
C08C C01S C05V C07F 179.8 . . . . ?
C08C C08K C094 C05C 0.7 . . . . ?
C08D C042 C07Z C084 178.3 . . . . ?
C08G C02K C059 C07S 174.5 . . . . ?
C08G C02K C059 C09G -2.5 . . . . ?
C08G C02K C06T C02L 1.3 . . . . ?
C08G C02K C06T C08O -174.9 . . . . ?
C08G C07J C08S C09G 1.7 . . . . ?
C08H C060 C073 S002 175.8 . . . . ?
C08H C060 C073 C02Z 1.6 . . . . ?
C08I C08J C08R C02E 2.0 . . . . ?
C08M C07W C08B C04F 0.8 . . . . ?
C08N C034 C03H C01C 0.1 . . . . ?
C08N C034 C03H C070 -177.7 . . . . ?
C08N C034 C042 C07Z 0.6 . . . . ?
C08N C034 C042 C08D -177.7 . . . . ?
C08R C02E C03P C010 -0.4 . . . . ?
C08R C02E C03P C07B -178.0 . . . . ?
C08R C02E C03U C07M 1.8 . . . . ?
C08R C02E C03U C085 -176.2 . . . . ?
C08S C07J C08G C02K -4.0 . . . . ?
C08V C03N C04F C080 -179.2 . . . . ?
C08V C03N C04F C08B 1.9 . . . . ?
C090 C06J C083 C033 -0.8 . . . . ?
C091 S00L C081 C03V -5.8 . . . . ?
C091 S00L C081 C076 171.4 . . . . ?
C092 C07N C087 C03E -0.9 . . . . ?
C095 S00O C07R C030 -8.5 . . . . ?
C095 S00O C07R C082 168.1 . . . . ?
C096 S001 C05S C02J -14.0 . . . . ?
C096 S001 C05S C051 171.4 . . . . ?
C099 S007 C07P C02U -8.5 . . . . ?
C099 S007 C07P C07V 168.5 . . . . ?
C09A C06H C06Y C04I -1.4 . . . . ?
C09A C06H C06Y C08U -179.7 . . . . ?
C09B S00F C00X C021 170.1 . . . . ?
C09B S00F C00X C022 -10.2 . . . . ?
C09C S00M C03Y C031 -13.3 . . . . ?
C09C S00M C03Y C062 168.2 . . . . ?
C09D S00J C056 C03X -12.0 . . . . ?
C09D S00J C056 C05Z 170.8 . . . . ?
C09E S003 C05P C02V -13.7 . . . . ?
C09E S003 C05P C05D 170.1 . . . . ?
C09G C059 C07S C04P -3.7 . . . . ?
C09G C059 C07S C08W -179.7 . . . . ?
C09H S002 C073 C02Z -14.7 . . . . ?
C09H S002 C073 C060 171.1 . . . . ?
C09I C05K C06I C041 -0.2 . . . . ?
C09I C05K C06I C08X -179.5 . . . . ?
C09J S00D C04Y C03C -12.4 . . . . ?
C09J S00D C04Y C05O 170.0 . . . . ?
C09K S006 C01Y C02Q -11.0 . . . . ?
C09K S006 C01Y C072 169.0 . . . . ?
C09L S00G C04C C01K 3.1 . . . . ?
C09L S00G C04C C04W -176.4 . . . . ?
C09M S00E C00Z C02F -13.1 . . . . ?
C09M S00E C00Z C02M 170.4 . . . . ?
C09N S009 C01M C03S -11.1 . . . . ?
C09N S009 C01M C05R 169.8 . . . . ?
C09O S00A C01E C03K -12.0 . . . . ?
C09O S00A C01E C06L 168.6 . . . . ?
C09P S00K C04D C027 2.5 . . . . ?
C09P S00K C04D C04U 179.3 . . . . ?
C09Q S00B C04B C06N -11.2 . . . . ?
C09Q S00B C04B C06R 172.6 . . . . ?
C09R S005 C069 C01T 7.5 . . . . ?
C09R S005 C069 C04H 178.9 . . . . ?
C09S S008 C06D C01F 4.3 . . . . ?
C09S S008 C06D C03F 179.6 . . . . ?
C09T S00C C00S C02H -12.5 . . . . ?
C09T S00C C00S C036 171.7 . . . . ?
C09U S004 C04X C04E -177.6 . . . . ?
C09U S004 C04X C012 0.5 . . . . ?
C09V S00I C04Z C05B -12.4 . . . . ?
C09V S00I C04Z C05Q 172.9 . . . . ?
C09Y S00H C04Q C01Z 3.8 . . . . ?
C09Y S00H C04Q C04N -177.7 . . . . ?
C09Z S00N C04K C05X -13.5 . . . . ?
C09Z S00N C04K C06C 173.1 . . . . ?
